data_7708428
loop_
_publ_author_name
'Schnepf, Andreas'
'Schrenk, Claudio'
'Kimmich, Roman'

_publ_section_title
;
 Higher stability within metalloid tin clusters via Cation-Anion
 interaction.
;
_journal_name_full 'Dalton Transactions'
_journal_paper_doi 10.1039/D1DT02591K
_journal_year 2021
_chemical_formula_moiety 'C67 H164 K2 O6 Si16 Sn10, C7 H8'
_chemical_formula_sum 'C74 H172 K2 O6 Si16 Sn10'
_chemical_formula_weight 2872.65
_chemical_properties_physical Air-sensitive,Moisture-sensitive
_space_group_crystal_system triclinic
_space_group_IT_number 2
_space_group_name_Hall '-P 1'
_space_group_name_H-M_alt 'P -1'
_atom_sites_solution_hydrogens geom
_atom_sites_solution_primary dual
_audit_creation_date 2020-12-07
_audit_creation_method
;
Olex2 1.2
(compiled 2018.05.29 svn.r3508 for OlexSys, GUI svn.r5506)
;
_audit_update_record
;
2021-07-27 deposited with the CCDC.	2021-09-24 downloaded from the CCDC.
;
_cell_angle_alpha 90.518(3)
_cell_angle_beta 101.709(3)
_cell_angle_gamma 102.171(3)
_cell_formula_units_Z 2
_cell_length_a 17.545(3)
_cell_length_b 19.004(4)
_cell_length_c 20.559(4)
_cell_measurement_reflns_used 9954
_cell_measurement_temperature 150
_cell_measurement_theta_max 24.980
_cell_measurement_theta_min 2.196
_cell_volume 6552(2)
_computing_cell_refinement 'SAINT V8.40A (Bruker, 2016)'
_computing_data_reduction 'SAINT V8.40A (Bruker, 2016)'
_computing_molecular_graphics 'Olex2 (Dolomanov et al., 2009)'
_computing_publication_material 'Olex2 (Dolomanov et al., 2009)'
_computing_structure_refinement 'ShelXL (Sheldrick, 2015)'
_computing_structure_solution 'ShelXT (Sheldrick, 2015)'
_diffrn_ambient_temperature 150.0
_diffrn_detector 'Bruker APEX2 area detector'
_diffrn_detector_area_resol_mean 7.9
_diffrn_detector_type 'CCD area detector'
_diffrn_measured_fraction_theta_full 1.000
_diffrn_measured_fraction_theta_max 1.000
_diffrn_measurement_device 'three-circle diffractometer'
_diffrn_measurement_device_type 'Bruker SMART APEX2 area detector'
_diffrn_measurement_method '\w and \f scans'
_diffrn_radiation_monochromator 'mirror optics'
_diffrn_radiation_probe x-ray
_diffrn_radiation_type MoK\a
_diffrn_radiation_wavelength 0.71073
_diffrn_reflns_av_R_equivalents 0.0759
_diffrn_reflns_av_unetI/netI 0.0677
_diffrn_reflns_Laue_measured_fraction_full 1.000
_diffrn_reflns_Laue_measured_fraction_max 1.000
_diffrn_reflns_limit_h_max 20
_diffrn_reflns_limit_h_min -20
_diffrn_reflns_limit_k_max 22
_diffrn_reflns_limit_k_min -22
_diffrn_reflns_limit_l_max 24
_diffrn_reflns_limit_l_min -24
_diffrn_reflns_number 98404
_diffrn_reflns_point_group_measured_fraction_full 1.000
_diffrn_reflns_point_group_measured_fraction_max 1.000
_diffrn_reflns_theta_full 24.750
_diffrn_reflns_theta_max 24.750
_diffrn_reflns_theta_min 1.877
_diffrn_source 'microfocus sealed X-ray tube'
_diffrn_source_type 'Incoatec I\ms'
_exptl_absorpt_coefficient_mu 2.116
_exptl_absorpt_correction_T_max 0.7454
_exptl_absorpt_correction_T_min 0.5627
_exptl_absorpt_correction_type multi-scan
_exptl_absorpt_process_details
'SADABS-2016/2 (Bruker,2016/2) was used for absorption correction. wR2(int) was 0.1432 before and 0.0615 after correction. The Ratio of minimum to maximum transmission is 0.7549. The \l/2 correction factor is Not present.'
_exptl_crystal_colour black
_exptl_crystal_colour_primary black
_exptl_crystal_density_diffrn 1.456
_exptl_crystal_description plate
_exptl_crystal_F_000 2852
_exptl_crystal_recrystallization_method 'Re-crystallisation from solvent: toluene'
_exptl_crystal_size_max 0.31
_exptl_crystal_size_mid 0.057
_exptl_crystal_size_min 0.018
_refine_diff_density_max 1.860
_refine_diff_density_min -0.793
_refine_diff_density_rms 0.144
_refine_ls_extinction_method none
_refine_ls_goodness_of_fit_ref 1.060
_refine_ls_hydrogen_treatment constr
_refine_ls_matrix_type full
_refine_ls_number_parameters 1149
_refine_ls_number_reflns 22437
_refine_ls_number_restraints 433
_refine_ls_restrained_S_all 1.057
_refine_ls_R_factor_all 0.0847
_refine_ls_R_factor_gt 0.0470
_refine_ls_shift/su_max 0.001
_refine_ls_shift/su_mean 0.000
_refine_ls_structure_factor_coef Fsqd
_refine_ls_weighting_details 'w=1/[\s^2^(Fo^2^)+(0.0482P)^2^+24.0225P] where P=(Fo^2^+2Fc^2^)/3'
_refine_ls_weighting_scheme calc
_refine_ls_wR_factor_gt 0.1057
_refine_ls_wR_factor_ref 0.1332
_reflns_Friedel_coverage 0.000
_reflns_number_gt 15024
_reflns_number_total 22437
_reflns_threshold_expression 'I > 2\s(I)'
_cod_data_source_file d1dt02591k2.cif
_cod_data_source_block 2_sq
_cod_database_code 7708428
_shelx_shelxl_version_number 2014/7
_shelx_space_group_comment
;
The symmetry employed for this shelxl refinement is uniquely defined
by the following loop, which should always be used as a source of
symmetry information in preference to the above space-group names.
They are only intended as comments.
;
_shelx_estimated_absorpt_t_max 0.963
_shelx_estimated_absorpt_t_min 0.560
_olex2_refinement_description
;
1. Fixed Uiso
 At 1.2 times of:
  All C(H) groups, All C(H,H) groups
 At 1.5 times of:
  All C(H,H,H) groups
2. Restrained distances
 C320-C321 \\sim C321-C322 \\sim C322-C323 \\sim C323-C324 \\sim C324-C325
\\sim C325-C320
 with sigma of 0.02
 C320-C324 \\sim C320-C322 \\sim C325-C323 \\sim C321-C325 \\sim C322-C324
\\sim C321-C323
 with sigma of 0.04
 C319-C325 \\sim C319-C321
 with sigma of 0.04
 C327-C332 \\sim C332-C331 \\sim C331-C330 \\sim C330-C329 \\sim C329-C328
\\sim C328-C327
 with sigma of 0.02
 C327-C329 \\sim C327-C331 \\sim C328-C330 \\sim C332-C328 \\sim C331-C329
\\sim C332-C330
 with sigma of 0.04
 C326-C328 \\sim C326-C332
 with sigma of 0.04
 Si91-C916 \\sim Si91-C914 \\sim Si91-C913 \\sim Si91-C912 \\sim Si91-C915
\\sim Si91-C911
 with sigma of 0.02
3. Restrained planarity
 C319, C320, C321, C322, C323, C324, C325
 with sigma of 0.1
 C326, C327, C328, C329, C330, C331, C332
 with sigma of 0.1
4. Uiso/Uaniso restraints and constraints
C319 \\sim C320 \\sim C321 \\sim C322 \\sim C323 \\sim C324 \\sim C325: within
2A with sigma of 0.04 and sigma for terminal atoms of 0.08
C326 \\sim C327 \\sim C328 \\sim C329 \\sim C330 \\sim C331 \\sim C332: within
2A with sigma of 0.04 and sigma for terminal atoms of 0.08
C433 \\sim C439: within 2A with sigma of 0.01 and sigma for terminal atoms of
0.02
C623 \\sim C646: within 2A with sigma of 0.01 and sigma for terminal atoms of
0.02
C632 \\sim C651: within 2A with sigma of 0.01 and sigma for terminal atoms of
0.02
C436 \\sim C440: within 2A with sigma of 0.01 and sigma for terminal atoms of
0.02
Uanis(C914) \\sim Ueq, Uanis(C911) \\sim Ueq, Uanis(C915) \\sim Ueq,
Uanis(C912) \\sim Ueq, Uanis(C916) \\sim Ueq, Uanis(C913) \\sim Ueq: with sigma
of 0.015 and sigma for terminal atoms of 0.03
Uanis(C646) \\sim Ueq, Uanis(C623) \\sim Ueq: with sigma of 0.01 and sigma for
terminal atoms of 0.02
Uanis(C425) \\sim Ueq, Uanis(C423) \\sim Ueq, Uanis(C424) \\sim Ueq,
Uanis(C422) \\sim Ueq: with sigma of 0.01 and sigma for terminal atoms of 0.02
Uanis(C214) \\sim Ueq: with sigma of 0.01 and sigma for terminal atoms of 0.02
Uanis(C432) \\sim Ueq, Uanis(C437) \\sim Ueq, Uanis(C431) \\sim Ueq,
Uanis(C438) \\sim Ueq, Uanis(C440) \\sim Ueq, Uanis(C436) \\sim Ueq,
Uanis(C439) \\sim Ueq, Uanis(C433) \\sim Ueq, Uanis(C441) \\sim Ueq,
Uanis(C435) \\sim Ueq, Uanis(C442) \\sim Ueq, Uanis(C434) \\sim Ueq: with sigma
of 0.01 and sigma for terminal atoms of 0.02
5. Rigid body (RIGU) restrains
 C319, C320, C321, C322, C323, C324, C325
 with sigma for 1-2 distances of 0.004 and sigma for 1-3 distances of 0.004
 C326, C327, C328, C329, C330, C331, C332
 with sigma for 1-2 distances of 0.004 and sigma for 1-3 distances of 0.004
6. Others
 Sof(C914)=Sof(H91J)=Sof(H91K)=Sof(H91L)=Sof(C915)=Sof(H91M)=Sof(H91N)=
 Sof(H91O)=Sof(C916)=Sof(H91P)=Sof(H91Q)=Sof(H91R)=1-FVAR(1)
 Sof(C911)=Sof(H91A)=Sof(H91B)=Sof(H91C)=Sof(C912)=Sof(H91D)=Sof(H91E)=
 Sof(H91F)=Sof(C913)=Sof(H91G)=Sof(H91H)=Sof(H91I)=FVAR(1)
 Sof(C437)=Sof(H43P)=Sof(H43Q)=Sof(H43R)=Sof(C438)=Sof(H43S)=Sof(H43T)=
 Sof(H43U)=Sof(C439)=Sof(C440)=Sof(H44A)=Sof(H44B)=Sof(H44C)=Sof(C441)=
 Sof(H44D)=Sof(H44E)=Sof(H44F)=Sof(C442)=Sof(H44G)=Sof(H44H)=Sof(H44I)=1-FVAR(2)
 Sof(C431)=Sof(H43A)=Sof(H43B)=Sof(H43C)=Sof(C432)=Sof(H43D)=Sof(H43E)=
 Sof(H43F)=Sof(C433)=Sof(C434)=Sof(H43G)=Sof(H43H)=Sof(H43I)=Sof(C435)=
 Sof(H43J)=Sof(H43K)=Sof(H43L)=Sof(C436)=Sof(H43M)=Sof(H43N)=Sof(H43O)=FVAR(2)
 Sof(Si64)=Sof(Si65)=Sof(C641)=Sof(H64A)=Sof(H64B)=Sof(H64C)=Sof(C642)=
 Sof(H64D)=Sof(H64E)=Sof(H64F)=Sof(C643)=Sof(C644)=Sof(H64G)=Sof(H64H)=
 Sof(H64I)=Sof(C645)=Sof(H64J)=Sof(H64K)=Sof(H64L)=Sof(C646)=Sof(H64M)=
 Sof(H64N)=Sof(H64O)=Sof(C651)=Sof(H65A)=Sof(H65B)=Sof(H65C)=Sof(C652)=
 Sof(H65D)=Sof(H65E)=Sof(H65F)=Sof(C653)=Sof(H65G)=Sof(H65H)=Sof(H65I)=1-FVAR(3)
 Sof(Si62)=Sof(Si63)=Sof(C621)=Sof(H62A)=Sof(H62B)=Sof(H62C)=Sof(C622)=
 Sof(H62D)=Sof(H62E)=Sof(H62F)=Sof(C623)=Sof(H62G)=Sof(H62H)=Sof(H62I)=
 Sof(C631)=Sof(H63A)=Sof(H63B)=Sof(H63C)=Sof(C632)=Sof(H63D)=Sof(H63E)=
 Sof(H63F)=Sof(C633)=Sof(C634)=Sof(H63G)=Sof(H63H)=Sof(H63I)=Sof(C635)=
 Sof(H63J)=Sof(H63K)=Sof(H63L)=Sof(C636)=Sof(H63M)=Sof(H63N)=Sof(H63O)=FVAR(3)
 Sof(C424)=Sof(H42J)=Sof(H42K)=Sof(H42L)=Sof(C425)=Sof(H42M)=Sof(H42N)=
 Sof(H42O)=1-FVAR(4)
 Sof(C422)=Sof(H42D)=Sof(H42E)=Sof(H42F)=Sof(C423)=Sof(H42G)=Sof(H42H)=
 Sof(H42I)=FVAR(4)
7.a Free rotating group:
 C319(C320,C321,C322,C323,C324,C325), C326(C327,C328,C329,C330,C331,C332)
7.b Secondary CH2 refined with riding coordinates:
 C302(H30A,H30B), C303(H30C,H30D), C305(H30E,H30F), C306(H30G,H30H), C308(H30I,
 H30J), C309(H30K,H30L), C311(H31A,H31B), C312(H31C,H31D), C314(H31E,H31F),
 C315(H31G,H31H), C317(H31I,H31J), C318(H31K,H31L)
7.c Me refined with riding coordinates:
 C211(H21A,H21B,H21C), C212(H21D,H21E,H21F), C214(H21G,H21H,H21I), C215(H21J,
 H21K,H21L), C216(H21M,H21N,H21O), C221(H22A,H22B,H22C), C222(H22D,H22E,H22F),
 C223(H22G,H22H,H22I), C231(H23A,H23B,H23C), C232(H23D,H23E,H23F), C233(H23G,
 H23H,H23I), C319(H31M,H31N,H31O), C411(H41A,H41B,H41C), C412(H41D,H41E,H41F),
 C413(H41G,H41H,H41I), C421(H42A,H42B,H42C), C422(H42D,H42E,H42F), C423(H42G,
 H42H,H42I), C424(H42J,H42K,H42L), C425(H42M,H42N,H42O), C431(H43A,H43B,H43C),
 C432(H43D,H43E,H43F), C434(H43G,H43H,H43I), C435(H43J,H43K,H43L), C436(H43M,
 H43N,H43O), C437(H43P,H43Q,H43R), C438(H43S,H43T,H43U), C440(H44A,H44B,H44C),
 C441(H44D,H44E,H44F), C442(H44G,H44H,H44I), C611(H61A,H61B,H61C), C612(H61D,
 H61E,H61F), C613(H61G,H61H,H61I), C621(H62A,H62B,H62C), C622(H62D,H62E,H62F),
 C623(H62G,H62H,H62I), C631(H63A,H63B,H63C), C632(H63D,H63E,H63F), C634(H63G,
 H63H,H63I), C635(H63J,H63K,H63L), C636(H63M,H63N,H63O), C641(H64A,H64B,H64C),
 C642(H64D,H64E,H64F), C644(H64G,H64H,H64I), C645(H64J,H64K,H64L), C646(H64M,
 H64N,H64O), C651(H65A,H65B,H65C), C652(H65D,H65E,H65F), C653(H65G,H65H,H65I),
 C911(H91A,H91B,H91C), C912(H91D,H91E,H91F), C913(H91G,H91H,H91I), C914(H91J,
 H91K,H91L), C915(H91M,H91N,H91O), C916(H91P,H91Q,H91R), C921(H92A,H92B,H92C),
 C922(H92D,H92E,H92F), C924(H92G,H92H,H92I), C925(H92J,H92K,H92L), C926(H92M,
 H92N,H92O), C931(H93A,H93B,H93C), C932(H93D,H93E,H93F), C933(H93G,H93H,H93I)
7.d Aromatic/amide H refined with riding coordinates:
 C321(H321), C322(H322), C323(H323), C324(H324), C325(H325), C328(H328),
 C329(H329), C330(H330), C331(H331), C332(H332)
7.e Idealised Me refined as rotating group:
 C326(H32A,H32B,H32C)
;
_platon_squeeze_void_probe_radius 1.20
_olex2_submission_special_instructions 'No special instructions were received'

loop_
_space_group_symop_operation_xyz
'x, y, z'
'-x, -y, -z'

loop_
_atom_site_label
_atom_site_type_symbol
_atom_site_fract_x
_atom_site_fract_y
_atom_site_fract_z
_atom_site_U_iso_or_equiv
_atom_site_adp_type
_atom_site_occupancy
_atom_site_site_symmetry_order
_atom_site_calc_flag
_atom_site_refinement_flags_posn
_atom_site_refinement_flags_adp
_atom_site_refinement_flags_occupancy
_atom_site_disorder_assembly
_atom_site_disorder_group
Sn1 Sn 0.54591(3) 0.86937(3) 0.11011(3) 0.03318(14) Uani 1 1 d . . . . .
Sn2 Sn 0.67259(3) 0.79647(3) 0.09476(3) 0.03384(14) Uani 1 1 d . . . . .
Sn3 Sn 0.72814(3) 0.75473(3) 0.23424(3) 0.03825(15) Uani 1 1 d . . . . .
Sn4 Sn 0.59825(3) 0.82568(3) 0.24225(3) 0.03270(14) Uani 1 1 d . . . . .
Sn5 Sn 0.46361(3) 0.71600(3) 0.26623(3) 0.03419(14) Uani 1 1 d . . . . .
Sn6 Sn 0.41298(3) 0.75402(3) 0.12708(3) 0.03217(13) Uani 1 1 d . . . . .
Sn7 Sn 0.50844(3) 0.71151(3) 0.03415(3) 0.03422(14) Uani 1 1 d . . . . .
Sn8 Sn 0.62813(3) 0.63879(3) 0.11953(3) 0.03397(14) Uani 1 1 d . . . . .
Sn9 Sn 0.59276(3) 0.64160(3) 0.25712(3) 0.03306(14) Uani 1 1 d . . . . .
Sn10 Sn 0.45782(3) 0.61052(3) 0.13840(3) 0.03382(14) Uani 1 1 d . . . . .
K1 K 0.5000 1.0000 0.0000 0.0418(6) Uani 1 2 d S T P . .
K2 K 0.5000 0.5000 0.0000 0.0874(12) Uani 1 2 d S T P . .
K3 K 0.11935(13) 0.69257(13) 0.32537(12) 0.0637(6) Uani 1 1 d . . . . .
Si2 Si 0.73524(13) 0.80932(11) -0.01511(11) 0.0324(5) Uani 1 1 d . . . . .
Si4 Si 0.64651(15) 0.93746(13) 0.32903(12) 0.0449(6) Uani 1 1 d . . . . .
Si6 Si 0.26807(14) 0.72939(13) 0.04773(12) 0.0408(6) Uani 1 1 d . . . . .
Si9 Si 0.60063(14) 0.51298(12) 0.30646(11) 0.0372(5) Uani 1 1 d . . . . .
Si21 Si 0.77038(14) 0.70202(12) -0.04340(12) 0.0396(6) Uani 1 1 d . . . . .
Si22 Si 0.84346(15) 0.90633(14) 0.02197(14) 0.0519(7) Uani 1 1 d . . . . .
Si23 Si 0.64675(14) 0.84915(12) -0.10179(11) 0.0360(5) Uani 1 1 d . . . . .
Si41 Si 0.6727(3) 0.88671(18) 0.43200(15) 0.0919(14) Uani 1 1 d . . . . .
Si42 Si 0.76392(19) 1.00576(18) 0.3035(2) 0.0843(11) Uani 1 1 d . . . . .
Si43 Si 0.54143(17) 0.99866(15) 0.31404(14) 0.0569(7) Uani 1 1 d . . . . .
Si61 Si 0.27125(14) 0.78672(12) -0.05289(12) 0.0376(5) Uani 1 1 d . . . . .
Si62 Si 0.2071(3) 0.8031(4) 0.1135(3) 0.0411(16) Uani 0.507(9) 1 d . . . A 1
Si63 Si 0.2047(4) 0.6103(4) 0.0381(4) 0.0359(17) Uani 0.507(9) 1 d . . . A 1
Si64 Si 0.1859(3) 0.7541(5) 0.1092(3) 0.051(2) Uani 0.493(9) 1 d . . . A 2
Si65 Si 0.2202(5) 0.6020(4) 0.0090(5) 0.045(2) Uani 0.493(9) 1 d . . . A 2
Si91 Si 0.7031(2) 0.54978(17) 0.40044(15) 0.0762(10) Uani 1 1 d D . . . .
Si92 Si 0.47609(19) 0.46802(15) 0.33642(14) 0.0572(7) Uani 1 1 d . . . . .
Si93 Si 0.64150(14) 0.43699(13) 0.23674(12) 0.0397(6) Uani 1 1 d . . . . .
O301 O -0.0154(6) 0.7471(7) 0.2678(6) 0.114(3) Uani 1 1 d . . . . .
O304 O -0.0036(5) 0.6086(6) 0.2283(5) 0.106(3) Uani 1 1 d . . . . .
O307 O 0.1202(7) 0.5488(6) 0.2956(5) 0.114(3) Uani 1 1 d . . . . .
O310 O 0.2614(5) 0.6543(7) 0.3587(5) 0.120(4) Uani 1 1 d . . . . .
O313 O 0.2541(6) 0.7907(7) 0.3975(4) 0.107(3) Uani 1 1 d . . . . .
O316 O 0.1213(6) 0.8440(6) 0.3345(5) 0.111(3) Uani 1 1 d . . . . .
C211 C 0.8278(5) 0.6694(5) 0.0334(5) 0.053(2) Uani 1 1 d . . . . .
H21A H 0.8778 0.7047 0.0499 0.079 Uiso 1 1 calc R . . . .
H21B H 0.7959 0.6633 0.0678 0.079 Uiso 1 1 calc R . . . .
H21C H 0.8398 0.6230 0.0228 0.079 Uiso 1 1 calc R . . . .
C212 C 0.6748(6) 0.6321(5) -0.0730(6) 0.062(3) Uani 1 1 d . . . . .
H21D H 0.6437 0.6479 -0.1132 0.094 Uiso 1 1 calc R . . . .
H21E H 0.6876 0.5860 -0.0831 0.094 Uiso 1 1 calc R . . . .
H21F H 0.6437 0.6263 -0.0381 0.094 Uiso 1 1 calc R . . . .
C213 C 0.8326(5) 0.7090(5) -0.1105(5) 0.049(2) Uani 1 1 d . . . . .
C214 C 0.7965(9) 0.7427(9) -0.1708(6) 0.110(5) Uani 1 1 d . U . . .
H21G H 0.7422 0.7152 -0.1884 0.165 Uiso 1 1 calc R . . . .
H21H H 0.7949 0.7924 -0.1590 0.165 Uiso 1 1 calc R . . . .
H21I H 0.8287 0.7428 -0.2046 0.165 Uiso 1 1 calc R . . . .
C215 C 0.9162(7) 0.7520(8) -0.0840(7) 0.119(6) Uani 1 1 d . . . . .
H21J H 0.9405 0.7303 -0.0443 0.178 Uiso 1 1 calc R . . . .
H21K H 0.9480 0.7521 -0.1181 0.178 Uiso 1 1 calc R . . . .
H21L H 0.9143 0.8017 -0.0725 0.178 Uiso 1 1 calc R . . . .
C216 C 0.8388(9) 0.6342(7) -0.1342(7) 0.107(5) Uani 1 1 d . . . . .
H21M H 0.8623 0.6094 -0.0961 0.160 Uiso 1 1 calc R . . . .
H21N H 0.7854 0.6061 -0.1543 0.160 Uiso 1 1 calc R . . . .
H21O H 0.8725 0.6391 -0.1672 0.160 Uiso 1 1 calc R . . . .
C221 C 0.9176(6) 0.8781(6) 0.0901(6) 0.079(4) Uani 1 1 d . . . . .
H22A H 0.8905 0.8568 0.1248 0.119 Uiso 1 1 calc R . . . .
H22B H 0.9418 0.8424 0.0719 0.119 Uiso 1 1 calc R . . . .
H22C H 0.9592 0.9203 0.1092 0.119 Uiso 1 1 calc R . . . .
C222 C 0.8088(7) 0.9807(5) 0.0589(7) 0.086(4) Uani 1 1 d . . . . .
H22D H 0.7805 0.9621 0.0938 0.128 Uiso 1 1 calc R . . . .
H22E H 0.8549 1.0192 0.0782 0.128 Uiso 1 1 calc R . . . .
H22F H 0.7728 1.0000 0.0242 0.128 Uiso 1 1 calc R . . . .
C223 C 0.8961(8) 0.9465(7) -0.0432(6) 0.101(5) Uani 1 1 d . . . . .
H22G H 0.9156 0.9093 -0.0642 0.151 Uiso 1 1 calc R . . . .
H22H H 0.8592 0.9661 -0.0768 0.151 Uiso 1 1 calc R . . . .
H22I H 0.9413 0.9853 -0.0228 0.151 Uiso 1 1 calc R . . . .
C231 C 0.6934(6) 0.8930(5) -0.1701(5) 0.058(3) Uani 1 1 d . . . . .
H23A H 0.7387 0.9322 -0.1509 0.087 Uiso 1 1 calc R . . . .
H23B H 0.7121 0.8571 -0.1938 0.087 Uiso 1 1 calc R . . . .
H23C H 0.6538 0.9123 -0.2013 0.087 Uiso 1 1 calc R . . . .
C232 C 0.6026(6) 0.9190(5) -0.0665(5) 0.058(3) Uani 1 1 d . . . . .
H23D H 0.6455 0.9587 -0.0443 0.087 Uiso 1 1 calc R . . . .
H23E H 0.5676 0.9374 -0.1026 0.087 Uiso 1 1 calc R . . . .
H23F H 0.5717 0.8972 -0.0343 0.087 Uiso 1 1 calc R . . . .
C233 C 0.5620(6) 0.7758(5) -0.1430(5) 0.059(3) Uani 1 1 d . . . . .
H23G H 0.5827 0.7381 -0.1622 0.088 Uiso 1 1 calc R . . . .
H23H H 0.5314 0.7551 -0.1102 0.088 Uiso 1 1 calc R . . . .
H23I H 0.5273 0.7954 -0.1785 0.088 Uiso 1 1 calc R . . . .
C302 C -0.0592(7) 0.7112(8) 0.2094(8) 0.100(5) Uani 1 1 d . . . . .
H30A H -0.0311 0.7246 0.1727 0.120 Uiso 1 1 calc R . . . .
H30B H -0.1119 0.7242 0.1981 0.120 Uiso 1 1 calc R . . . .
C303 C -0.0692(8) 0.6336(8) 0.2187(8) 0.118(6) Uani 1 1 d . . . . .
H30C H -0.0945 0.6224 0.2573 0.141 Uiso 1 1 calc R . . . .
H30D H -0.1065 0.6075 0.1790 0.141 Uiso 1 1 calc R . . . .
C305 C -0.0160(8) 0.5350(7) 0.2370(7) 0.093(4) Uani 1 1 d . . . . .
H30E H -0.0544 0.5076 0.1984 0.112 Uiso 1 1 calc R . . . .
H30F H -0.0365 0.5231 0.2779 0.112 Uiso 1 1 calc R . . . .
C306 C 0.0628(8) 0.5188(10) 0.2424(7) 0.133(7) Uani 1 1 d . . . . .
H30G H 0.0566 0.4658 0.2430 0.159 Uiso 1 1 calc R . . . .
H30H H 0.0822 0.5342 0.2017 0.159 Uiso 1 1 calc R . . . .
C308 C 0.1945(8) 0.5391(9) 0.3025(9) 0.126(7) Uani 1 1 d . . . . .
H30I H 0.2120 0.5526 0.2606 0.152 Uiso 1 1 calc R . . . .
H30J H 0.1919 0.4868 0.3059 0.152 Uiso 1 1 calc R . . . .
C309 C 0.2558(11) 0.5750(9) 0.3555(9) 0.133(7) Uani 1 1 d . . . . .
H30K H 0.3074 0.5655 0.3498 0.160 Uiso 1 1 calc R . . . .
H30L H 0.2453 0.5554 0.3980 0.160 Uiso 1 1 calc R . . . .
C311 C 0.3193(8) 0.6870(12) 0.4072(7) 0.126(7) Uani 1 1 d . . . . .
H31A H 0.3702 0.6738 0.4043 0.151 Uiso 1 1 calc R . . . .
H31B H 0.3069 0.6740 0.4511 0.151 Uiso 1 1 calc R . . . .
C312 C 0.3243(8) 0.7667(11) 0.3976(8) 0.119(6) Uani 1 1 d . . . . .
H31C H 0.3668 0.7942 0.4335 0.143 Uiso 1 1 calc R . . . .
H31D H 0.3406 0.7781 0.3549 0.143 Uiso 1 1 calc R . . . .
C314 C 0.2568(9) 0.8603(9) 0.3876(8) 0.116(6) Uani 1 1 d . . . . .
H31E H 0.2723 0.8719 0.3446 0.139 Uiso 1 1 calc R . . . .
H31F H 0.2980 0.8898 0.4233 0.139 Uiso 1 1 calc R . . . .
C315 C 0.1756(8) 0.8800(9) 0.3871(7) 0.106(5) Uani 1 1 d . . . . .
H31G H 0.1582 0.8664 0.4290 0.128 Uiso 1 1 calc R . . . .
H31H H 0.1806 0.9326 0.3835 0.128 Uiso 1 1 calc R . . . .
C317 C 0.0471(9) 0.8523(11) 0.3291(10) 0.151(8) Uani 1 1 d . . . . .
H31I H 0.0482 0.9045 0.3328 0.181 Uiso 1 1 calc R . . . .
H31J H 0.0263 0.8300 0.3672 0.181 Uiso 1 1 calc R . . . .
C318 C -0.0084(9) 0.8216(9) 0.2678(10) 0.130(6) Uani 1 1 d . . . . .
H31K H -0.0610 0.8336 0.2661 0.156 Uiso 1 1 calc R . . . .
H31L H 0.0121 0.8410 0.2287 0.156 Uiso 1 1 calc R . . . .
C319 C 0.2083(9) 0.7447(11) 0.5631(7) 0.284(13) Uani 1 1 d D U . . .
H31M H 0.2482 0.7151 0.5736 0.426 Uiso 1 1 calc R . . . .
H31N H 0.2310 0.7888 0.5432 0.426 Uiso 1 1 calc R . . . .
H31O H 0.1926 0.7575 0.6040 0.426 Uiso 1 1 calc R . . . .
C320 C 0.1362(6) 0.7029(8) 0.5148(5) 0.202(8) Uani 1 1 d DG U . . .
C321 C 0.0704(8) 0.7327(7) 0.4917(7) 0.215(8) Uani 1 1 d DG U . . .
H321 H 0.0713 0.7804 0.5066 0.258 Uiso 1 1 calc R . . . .
C322 C 0.0040(6) 0.6948(10) 0.4478(7) 0.213(8) Uani 1 1 d DG U . . .
H322 H -0.0402 0.7163 0.4327 0.255 Uiso 1 1 calc R . . . .
C323 C 0.0021(6) 0.6250(10) 0.4259(5) 0.197(8) Uani 1 1 d DG U . . .
H323 H -0.0435 0.5984 0.3958 0.236 Uiso 1 1 calc R . . . .
C324 C 0.0670(9) 0.5945(7) 0.4481(6) 0.209(8) Uani 1 1 d DG U . . .
H324 H 0.0659 0.5468 0.4330 0.250 Uiso 1 1 calc R . . . .
C325 C 0.1332(7) 0.6328(8) 0.4922(6) 0.204(8) Uani 1 1 d DG U . . .
H325 H 0.1773 0.6111 0.5073 0.245 Uiso 1 1 calc R . . . .
C411 C 0.7493(14) 0.8307(10) 0.4305(8) 0.199(12) Uani 1 1 d . . . . .
H41A H 0.7977 0.8612 0.4209 0.298 Uiso 1 1 calc R . . . .
H41B H 0.7620 0.8101 0.4739 0.298 Uiso 1 1 calc R . . . .
H41C H 0.7278 0.7917 0.3960 0.298 Uiso 1 1 calc R . . . .
C412 C 0.5822(13) 0.8290(8) 0.4501(7) 0.168(10) Uani 1 1 d . . . . .
H41D H 0.5422 0.8578 0.4509 0.253 Uiso 1 1 calc R . . . .
H41E H 0.5610 0.7900 0.4155 0.253 Uiso 1 1 calc R . . . .
H41F H 0.5952 0.8085 0.4935 0.253 Uiso 1 1 calc R . . . .
C413 C 0.7163(10) 0.9546(7) 0.5045(6) 0.130(7) Uani 1 1 d . . . . .
H41G H 0.7648 0.9864 0.4965 0.195 Uiso 1 1 calc R . . . .
H41H H 0.6773 0.9834 0.5095 0.195 Uiso 1 1 calc R . . . .
H41I H 0.7292 0.9293 0.5453 0.195 Uiso 1 1 calc R . . . .
C421 C 0.8154(8) 1.0816(7) 0.3643(8) 0.125(6) Uani 1 1 d . . . . .
H42A H 0.8029 1.0705 0.4079 0.187 Uiso 1 1 calc R . . . .
H42B H 0.8731 1.0893 0.3677 0.187 Uiso 1 1 calc R . . . .
H42C H 0.7975 1.1255 0.3495 0.187 Uiso 1 1 calc R . . . .
C422 C 0.7344(12) 1.0558(11) 0.2221(10) 0.101(7) Uani 0.70(2) 1 d . U . B 1
H42D H 0.6972 1.0857 0.2287 0.151 Uiso 0.70(2) 1 calc R . . B 1
H42E H 0.7824 1.0864 0.2118 0.151 Uiso 0.70(2) 1 calc R . . B 1
H42F H 0.7090 1.0202 0.1851 0.151 Uiso 0.70(2) 1 calc R . . B 1
C423 C 0.8323(10) 0.9534(9) 0.2831(12) 0.089(7) Uani 0.70(2) 1 d . U . B 1
H42G H 0.8028 0.9138 0.2509 0.133 Uiso 0.70(2) 1 calc R . . B 1
H42H H 0.8731 0.9845 0.2639 0.133 Uiso 0.70(2) 1 calc R . . B 1
H42I H 0.8579 0.9336 0.3236 0.133 Uiso 0.70(2) 1 calc R . . B 1
C424 C 0.771(3) 1.005(3) 0.224(2) 0.104(18) Uani 0.30(2) 1 d . U . B 2
H42J H 0.7386 0.9595 0.2018 0.157 Uiso 0.30(2) 1 calc R . . B 2
H42K H 0.7508 1.0454 0.2033 0.157 Uiso 0.30(2) 1 calc R . . B 2
H42L H 0.8265 1.0093 0.2215 0.157 Uiso 0.30(2) 1 calc R . . B 2
C425 C 0.844(3) 0.946(3) 0.347(3) 0.111(19) Uani 0.30(2) 1 d . U . B 2
H42M H 0.8440 0.9435 0.3941 0.166 Uiso 0.30(2) 1 calc R . . B 2
H42N H 0.8282 0.8972 0.3254 0.166 Uiso 0.30(2) 1 calc R . . B 2
H42O H 0.8972 0.9688 0.3405 0.166 Uiso 0.30(2) 1 calc R . . B 2
C431 C 0.5024(13) 1.0096(12) 0.2280(9) 0.070(6) Uani 0.579(15) 1 d . U . C 1
H43A H 0.4940 0.9637 0.2026 0.104 Uiso 0.579(15) 1 calc R . . C 1
H43B H 0.4515 1.0246 0.2235 0.104 Uiso 0.579(15) 1 calc R . . C 1
H43C H 0.5404 1.0464 0.2109 0.104 Uiso 0.579(15) 1 calc R . . C 1
C432 C 0.4570(13) 0.9294(12) 0.3443(13) 0.087(7) Uani 0.579(15) 1 d . U . C 1
H43D H 0.4750 0.9212 0.3914 0.131 Uiso 0.579(15) 1 calc R . . C 1
H43E H 0.4088 0.9489 0.3386 0.131 Uiso 0.579(15) 1 calc R . . C 1
H43F H 0.4453 0.8837 0.3180 0.131 Uiso 0.579(15) 1 calc R . . C 1
C433 C 0.5587(14) 1.0864(15) 0.3652(13) 0.051(5) Uani 0.579(15) 1 d . U . C 1
C434 C 0.6044(13) 1.1459(10) 0.3288(11) 0.082(7) Uani 0.579(15) 1 d . U . C 1
H43G H 0.5754 1.1454 0.2827 0.123 Uiso 0.579(15) 1 calc R . . C 1
H43H H 0.6093 1.1929 0.3512 0.123 Uiso 0.579(15) 1 calc R . . C 1
H43I H 0.6576 1.1373 0.3293 0.123 Uiso 0.579(15) 1 calc R . . C 1
C435 C 0.6021(15) 1.0862(13) 0.4358(10) 0.082(7) Uani 0.579(15) 1 d . U . C 1
H43J H 0.5724 1.0481 0.4585 0.123 Uiso 0.579(15) 1 calc R . . C 1
H43K H 0.6554 1.0775 0.4366 0.123 Uiso 0.579(15) 1 calc R . . C 1
H43L H 0.6070 1.1330 0.4585 0.123 Uiso 0.579(15) 1 calc R . . C 1
C436 C 0.472(2) 1.1046(18) 0.3630(16) 0.074(8) Uani 0.579(15) 1 d . U . C 1
H43M H 0.4440 1.1046 0.3166 0.110 Uiso 0.579(15) 1 calc R . . C 1
H43N H 0.4406 1.0681 0.3861 0.110 Uiso 0.579(15) 1 calc R . . C 1
H43O H 0.4788 1.1522 0.3849 0.110 Uiso 0.579(15) 1 calc R . . C 1
C437 C 0.4441(16) 0.9434(15) 0.2872(17) 0.082(9) Uani 0.421(15) 1 d . U . C 2
H43P H 0.4462 0.9045 0.2565 0.123 Uiso 0.421(15) 1 calc R . . C 2
H43Q H 0.4246 0.9228 0.3258 0.123 Uiso 0.421(15) 1 calc R . . C 2
H43R H 0.4080 0.9727 0.2645 0.123 Uiso 0.421(15) 1 calc R . . C 2
C438 C 0.559(2) 1.0577(18) 0.2319(14) 0.092(10) Uani 0.421(15) 1 d . U . C 2
H43S H 0.6123 1.0901 0.2421 0.138 Uiso 0.421(15) 1 calc R . . C 2
H43T H 0.5562 1.0248 0.1940 0.138 Uiso 0.421(15) 1 calc R . . C 2
H43U H 0.5185 1.0862 0.2207 0.138 Uiso 0.421(15) 1 calc R . . C 2
C439 C 0.537(2) 1.074(2) 0.3734(19) 0.052(6) Uani 0.421(15) 1 d . U . C 2
C440 C 0.486(3) 1.122(2) 0.347(2) 0.074(10) Uani 0.421(15) 1 d . U . C 2
H44A H 0.5019 1.1435 0.3071 0.111 Uiso 0.421(15) 1 calc R . . C 2
H44B H 0.4304 1.0950 0.3349 0.111 Uiso 0.421(15) 1 calc R . . C 2
H44C H 0.4903 1.1605 0.3804 0.111 Uiso 0.421(15) 1 calc R . . C 2
C441 C 0.6274(18) 1.1237(16) 0.3999(16) 0.079(9) Uani 0.421(15) 1 d . U . C 2
H44D H 0.6638 1.0927 0.4182 0.119 Uiso 0.421(15) 1 calc R . . C 2
H44E H 0.6458 1.1489 0.3627 0.119 Uiso 0.421(15) 1 calc R . . C 2
H44F H 0.6263 1.1590 0.4346 0.119 Uiso 0.421(15) 1 calc R . . C 2
C442 C 0.519(2) 1.0361(16) 0.4361(14) 0.090(10) Uani 0.421(15) 1 d . U . C 2
H44G H 0.5572 1.0050 0.4500 0.135 Uiso 0.421(15) 1 calc R . . C 2
H44H H 0.5249 1.0723 0.4719 0.135 Uiso 0.421(15) 1 calc R . . C 2
H44I H 0.4649 1.0068 0.4263 0.135 Uiso 0.421(15) 1 calc R . . C 2
C611 C 0.1731(6) 0.8074(6) -0.0938(5) 0.063(3) Uani 1 1 d . . . . .
H61A H 0.1555 0.8367 -0.0627 0.095 Uiso 1 1 calc R . . . .
H61B H 0.1794 0.8341 -0.1336 0.095 Uiso 1 1 calc R . . . .
H61C H 0.1334 0.7623 -0.1064 0.095 Uiso 1 1 calc R . . . .
C612 C 0.3015(6) 0.7314(5) -0.1140(4) 0.060(3) Uani 1 1 d . . . . .
H61D H 0.3527 0.7197 -0.0941 0.090 Uiso 1 1 calc R . . . .
H61E H 0.2609 0.6868 -0.1265 0.090 Uiso 1 1 calc R . . . .
H61F H 0.3069 0.7586 -0.1537 0.090 Uiso 1 1 calc R . . . .
C613 C 0.3477(5) 0.8743(4) -0.0391(4) 0.045(2) Uani 1 1 d . . . . .
H61G H 0.3348 0.9060 -0.0070 0.067 Uiso 1 1 calc R . . . .
H61H H 0.4007 0.8647 -0.0217 0.067 Uiso 1 1 calc R . . . .
H61I H 0.3476 0.8977 -0.0814 0.067 Uiso 1 1 calc R . . . .
C621 C 0.1088(13) 0.8227(13) 0.0741(11) 0.074(7) Uani 0.507(9) 1 d . . . A 1
H62A H 0.0691 0.7773 0.0625 0.111 Uiso 0.507(9) 1 calc R . . A 1
H62B H 0.0917 0.8522 0.1053 0.111 Uiso 0.507(9) 1 calc R . . A 1
H62C H 0.1138 0.8487 0.0337 0.111 Uiso 0.507(9) 1 calc R . . A 1
C622 C 0.1922(12) 0.7586(13) 0.1934(9) 0.058(6) Uani 0.507(9) 1 d . . . A 1
H62D H 0.1561 0.7112 0.1828 0.086 Uiso 0.507(9) 1 calc R . . A 1
H62E H 0.2437 0.7529 0.2193 0.086 Uiso 0.507(9) 1 calc R . . A 1
H62F H 0.1690 0.7888 0.2194 0.086 Uiso 0.507(9) 1 calc R . . A 1
C623 C 0.2753(17) 0.8931(14) 0.1325(13) 0.066(7) Uani 0.507(9) 1 d . U . A 1
H62G H 0.3288 0.8872 0.1536 0.099 Uiso 0.507(9) 1 calc R . . A 1
H62H H 0.2776 0.9180 0.0912 0.099 Uiso 0.507(9) 1 calc R . . A 1
H62I H 0.2556 0.9215 0.1628 0.099 Uiso 0.507(9) 1 calc R . . A 1
C631 C 0.2195(11) 0.5744(13) 0.1253(12) 0.066(7) Uani 0.507(9) 1 d . . . A 1
H63A H 0.1914 0.5980 0.1526 0.099 Uiso 0.507(9) 1 calc R . . A 1
H63B H 0.1983 0.5222 0.1223 0.099 Uiso 0.507(9) 1 calc R . . A 1
H63C H 0.2765 0.5847 0.1457 0.099 Uiso 0.507(9) 1 calc R . . A 1
C632 C 0.2588(12) 0.5643(12) -0.0116(12) 0.040(5) Uani 0.507(9) 1 d . U . A 1
H63D H 0.3160 0.5763 0.0085 0.059 Uiso 0.507(9) 1 calc R . . A 1
H63E H 0.2389 0.5121 -0.0123 0.059 Uiso 0.507(9) 1 calc R . . A 1
H63F H 0.2503 0.5804 -0.0571 0.059 Uiso 0.507(9) 1 calc R . . A 1
C633 C 0.0942(10) 0.5850(9) -0.0033(9) 0.042(5) Uani 0.507(9) 1 d . . . A 1
C634 C 0.0792(13) 0.6180(13) -0.0696(11) 0.078(8) Uani 0.507(9) 1 d . . . A 1
H63G H 0.1125 0.6030 -0.0977 0.118 Uiso 0.507(9) 1 calc R . . A 1
H63H H 0.0229 0.6019 -0.0913 0.118 Uiso 0.507(9) 1 calc R . . A 1
H63I H 0.0925 0.6707 -0.0630 0.118 Uiso 0.507(9) 1 calc R . . A 1
C635 C 0.0429(12) 0.6077(13) 0.0414(12) 0.078(7) Uani 0.507(9) 1 d . . . A 1
H63J H 0.0533 0.5858 0.0843 0.116 Uiso 0.507(9) 1 calc R . . A 1
H63K H 0.0560 0.6603 0.0483 0.116 Uiso 0.507(9) 1 calc R . . A 1
H63L H -0.0136 0.5915 0.0201 0.116 Uiso 0.507(9) 1 calc R . . A 1
C636 C 0.0700(11) 0.5026(10) -0.0158(12) 0.076(7) Uani 0.507(9) 1 d . . . A 1
H63M H 0.0792 0.4795 0.0267 0.113 Uiso 0.507(9) 1 calc R . . A 1
H63N H 0.0134 0.4886 -0.0372 0.113 Uiso 0.507(9) 1 calc R . . A 1
H63O H 0.1020 0.4871 -0.0448 0.113 Uiso 0.507(9) 1 calc R . . A 1
C641 C 0.0781(11) 0.7223(16) 0.0642(12) 0.093(9) Uani 0.493(9) 1 d . . . A 2
H64A H 0.0691 0.7466 0.0224 0.139 Uiso 0.493(9) 1 calc R . . A 2
H64B H 0.0665 0.6701 0.0547 0.139 Uiso 0.493(9) 1 calc R . . A 2
H64C H 0.0430 0.7339 0.0923 0.139 Uiso 0.493(9) 1 calc R . . A 2
C642 C 0.1997(17) 0.7059(15) 0.1887(11) 0.082(8) Uani 0.493(9) 1 d . . . A 2
H64D H 0.2551 0.7213 0.2132 0.123 Uiso 0.493(9) 1 calc R . . A 2
H64E H 0.1639 0.7176 0.2161 0.123 Uiso 0.493(9) 1 calc R . . A 2
H64F H 0.1874 0.6538 0.1785 0.123 Uiso 0.493(9) 1 calc R . . A 2
C643 C 0.2065(13) 0.8543(15) 0.1351(11) 0.061(6) Uani 0.493(9) 1 d . . . A 2
C644 C 0.1497(16) 0.8688(17) 0.1793(14) 0.111(11) Uani 0.493(9) 1 d . . . A 2
H64G H 0.0944 0.8487 0.1567 0.167 Uiso 0.493(9) 1 calc R . . A 2
H64H H 0.1614 0.8461 0.2217 0.167 Uiso 0.493(9) 1 calc R . . A 2
H64I H 0.1570 0.9209 0.1876 0.167 Uiso 0.493(9) 1 calc R . . A 2
C645 C 0.187(2) 0.8950(16) 0.0708(13) 0.126(14) Uani 0.493(9) 1 d . . . A 2
H64J H 0.1327 0.8740 0.0467 0.188 Uiso 0.493(9) 1 calc R . . A 2
H64K H 0.1916 0.9460 0.0827 0.188 Uiso 0.493(9) 1 calc R . . A 2
H64L H 0.2248 0.8908 0.0425 0.188 Uiso 0.493(9) 1 calc R . . A 2
C646 C 0.2868(19) 0.8850(17) 0.1709(15) 0.086(8) Uani 0.493(9) 1 d . U . A 2
H64M H 0.3249 0.8769 0.1443 0.128 Uiso 0.493(9) 1 calc R . . A 2
H64N H 0.2927 0.9370 0.1792 0.128 Uiso 0.493(9) 1 calc R . . A 2
H64O H 0.2971 0.8622 0.2133 0.128 Uiso 0.493(9) 1 calc R . . A 2
C651 C 0.2935(13) 0.5603(14) -0.0236(13) 0.048(6) Uani 0.493(9) 1 d . U . A 2
H65A H 0.3419 0.5643 0.0111 0.072 Uiso 0.493(9) 1 calc R . . A 2
H65B H 0.2699 0.5093 -0.0363 0.072 Uiso 0.493(9) 1 calc R . . A 2
H65C H 0.3070 0.5853 -0.0625 0.072 Uiso 0.493(9) 1 calc R . . A 2
C652 C 0.1875(14) 0.5487(12) 0.0807(14) 0.075(8) Uani 0.493(9) 1 d . . . A 2
H65D H 0.1491 0.5707 0.0977 0.112 Uiso 0.493(9) 1 calc R . . A 2
H65E H 0.1624 0.4988 0.0648 0.112 Uiso 0.493(9) 1 calc R . . A 2
H65F H 0.2341 0.5493 0.1165 0.112 Uiso 0.493(9) 1 calc R . . A 2
C653 C 0.1274(14) 0.5932(12) -0.0594(14) 0.072(7) Uani 0.493(9) 1 d . . . A 2
H65G H 0.0882 0.6149 -0.0433 0.109 Uiso 0.493(9) 1 calc R . . A 2
H65H H 0.1416 0.6182 -0.0982 0.109 Uiso 0.493(9) 1 calc R . . A 2
H65I H 0.1045 0.5421 -0.0720 0.109 Uiso 0.493(9) 1 calc R . . A 2
C911 C 0.6917(16) 0.6368(10) 0.4382(10) 0.114(9) Uani 0.588(15) 1 d D U . D 1
H91A H 0.6381 0.6305 0.4474 0.172 Uiso 0.588(15) 1 calc R . . D 1
H91B H 0.7315 0.6500 0.4797 0.172 Uiso 0.588(15) 1 calc R . . D 1
H91C H 0.6995 0.6750 0.4070 0.172 Uiso 0.588(15) 1 calc R . . D 1
C912 C 0.8018(9) 0.5570(17) 0.3816(11) 0.116(10) Uani 0.588(15) 1 d D U . D 1
H91D H 0.8052 0.5108 0.3621 0.175 Uiso 0.588(15) 1 calc R . . D 1
H91E H 0.8106 0.5946 0.3499 0.175 Uiso 0.588(15) 1 calc R . . D 1
H91F H 0.8426 0.5696 0.4226 0.175 Uiso 0.588(15) 1 calc R . . D 1
C913 C 0.6930(11) 0.4882(10) 0.4716(7) 0.071(6) Uani 0.588(15) 1 d D U . D 1
H91G H 0.6401 0.4842 0.4819 0.106 Uiso 0.588(15) 1 calc R . . D 1
H91H H 0.6995 0.4404 0.4588 0.106 Uiso 0.588(15) 1 calc R . . D 1
H91I H 0.7341 0.5083 0.5109 0.106 Uiso 0.588(15) 1 calc R . . D 1
C914 C 0.686(2) 0.588(2) 0.4778(14) 0.120(14) Uani 0.412(15) 1 d D U . D 2
H91J H 0.6433 0.5542 0.4930 0.181 Uiso 0.412(15) 1 calc R . . D 2
H91K H 0.7350 0.5951 0.5122 0.181 Uiso 0.412(15) 1 calc R . . D 2
H91L H 0.6704 0.6339 0.4694 0.181 Uiso 0.412(15) 1 calc R . . D 2
C915 C 0.7861(12) 0.6197(15) 0.3775(15) 0.080(9) Uani 0.412(15) 1 d D U . D 2
H91M H 0.7987 0.6033 0.3364 0.121 Uiso 0.412(15) 1 calc R . . D 2
H91N H 0.7689 0.6654 0.3708 0.121 Uiso 0.412(15) 1 calc R . . D 2
H91O H 0.8335 0.6267 0.4135 0.121 Uiso 0.412(15) 1 calc R . . D 2
C916 C 0.7650(18) 0.4794(14) 0.4240(17) 0.103(12) Uani 0.412(15) 1 d D U . D 2
H91P H 0.7750 0.4584 0.3837 0.154 Uiso 0.412(15) 1 calc R . . D 2
H91Q H 0.8160 0.5022 0.4532 0.154 Uiso 0.412(15) 1 calc R . . D 2
H91R H 0.7360 0.4414 0.4473 0.154 Uiso 0.412(15) 1 calc R . . D 2
C921 C 0.4720(6) 0.5304(6) 0.4064(5) 0.062(3) Uani 1 1 d . . . . .
H92A H 0.4832 0.5803 0.3932 0.093 Uiso 1 1 calc R . . . .
H92B H 0.4187 0.5186 0.4167 0.093 Uiso 1 1 calc R . . . .
H92C H 0.5118 0.5247 0.4458 0.093 Uiso 1 1 calc R . . . .
C922 C 0.3906(6) 0.4736(6) 0.2637(5) 0.064(3) Uani 1 1 d . . . . .
H92D H 0.3916 0.4414 0.2265 0.095 Uiso 1 1 calc R . . . .
H92E H 0.3397 0.4590 0.2777 0.095 Uiso 1 1 calc R . . . .
H92F H 0.3968 0.5233 0.2496 0.095 Uiso 1 1 calc R . . . .
C923 C 0.4544(8) 0.3703(6) 0.3608(6) 0.081(4) Uani 1 1 d . . . . .
C924 C 0.5275(10) 0.3585(8) 0.4145(6) 0.115(5) Uani 1 1 d . . . . .
H92G H 0.5351 0.3911 0.4536 0.172 Uiso 1 1 calc R . . . .
H92H H 0.5176 0.3085 0.4276 0.172 Uiso 1 1 calc R . . . .
H92I H 0.5756 0.3686 0.3958 0.172 Uiso 1 1 calc R . . . .
C925 C 0.4400(8) 0.3210(6) 0.2991(6) 0.088(4) Uani 1 1 d . . . . .
H92J H 0.4884 0.3290 0.2808 0.131 Uiso 1 1 calc R . . . .
H92K H 0.4266 0.2707 0.3108 0.131 Uiso 1 1 calc R . . . .
H92L H 0.3959 0.3315 0.2658 0.131 Uiso 1 1 calc R . . . .
C926 C 0.3784(9) 0.3578(7) 0.3899(8) 0.126(6) Uani 1 1 d . . . . .
H92M H 0.3877 0.3897 0.4297 0.190 Uiso 1 1 calc R . . . .
H92N H 0.3341 0.3683 0.3567 0.190 Uiso 1 1 calc R . . . .
H92O H 0.3649 0.3075 0.4016 0.190 Uiso 1 1 calc R . . . .
C931 C 0.6582(6) 0.3507(5) 0.2755(5) 0.062(3) Uani 1 1 d . . . . .
H93A H 0.6981 0.3619 0.3172 0.093 Uiso 1 1 calc R . . . .
H93B H 0.6079 0.3232 0.2846 0.093 Uiso 1 1 calc R . . . .
H93C H 0.6772 0.3221 0.2448 0.093 Uiso 1 1 calc R . . . .
C932 C 0.5660(6) 0.4177(5) 0.1574(5) 0.054(2) Uani 1 1 d . . . . .
H93D H 0.5581 0.4632 0.1380 0.081 Uiso 1 1 calc R . . . .
H93E H 0.5847 0.3893 0.1263 0.081 Uiso 1 1 calc R . . . .
H93F H 0.5155 0.3904 0.1661 0.081 Uiso 1 1 calc R . . . .
C933 C 0.7388(5) 0.4834(5) 0.2156(5) 0.058(3) Uani 1 1 d . . . . .
H93G H 0.7802 0.4945 0.2564 0.086 Uiso 1 1 calc R . . . .
H93H H 0.7544 0.4517 0.1852 0.086 Uiso 1 1 calc R . . . .
H93I H 0.7324 0.5283 0.1941 0.086 Uiso 1 1 calc R . . . .
C326 C -0.1286(8) 0.6326(8) 0.5926(7) 0.209(9) Uani 1 1 d D U . . .
H32A H -0.1724 0.6312 0.6158 0.314 Uiso 1 1 calc GR . . . .
H32B H -0.1356 0.5859 0.5689 0.314 Uiso 1 1 calc GR . . . .
H32C H -0.1288 0.6705 0.5606 0.314 Uiso 1 1 calc GR . . . .
C327 C -0.0504(7) 0.6482(5) 0.6422(5) 0.173(6) Uani 1 1 d DG U . . .
C328 C 0.0154(8) 0.6243(6) 0.6296(5) 0.161(6) Uani 1 1 d DG U . . .
H328 H 0.0109 0.5978 0.5891 0.193 Uiso 1 1 calc R . . . .
C329 C 0.0870(7) 0.6389(7) 0.6752(7) 0.182(7) Uani 1 1 d DG U . . .
H329 H 0.1312 0.6221 0.6660 0.219 Uiso 1 1 calc R . . . .
C330 C 0.0948(7) 0.6777(7) 0.7342(6) 0.175(7) Uani 1 1 d DG U . . .
H330 H 0.1443 0.6878 0.7654 0.210 Uiso 1 1 calc R . . . .
C331 C 0.0299(9) 0.7018(6) 0.7478(5) 0.195(8) Uani 1 1 d DG U . . .
H331 H 0.0347 0.7283 0.7884 0.234 Uiso 1 1 calc R . . . .
C332 C -0.0414(8) 0.6871(6) 0.7021(6) 0.149(6) Uani 1 1 d DG U . . .
H332 H -0.0855 0.7038 0.7116 0.179 Uiso 1 1 calc R . . . .

loop_
_atom_site_aniso_label
_atom_site_aniso_U_11
_atom_site_aniso_U_22
_atom_site_aniso_U_33
_atom_site_aniso_U_23
_atom_site_aniso_U_13
_atom_site_aniso_U_12
Sn1 0.0373(3) 0.0273(3) 0.0342(3) 0.0044(2) 0.0062(2) 0.0063(2)
Sn2 0.0351(3) 0.0331(3) 0.0341(3) 0.0041(2) 0.0094(2) 0.0068(2)
Sn3 0.0315(3) 0.0414(3) 0.0387(3) -0.0001(3) 0.0025(3) 0.0057(2)
Sn4 0.0366(3) 0.0291(3) 0.0305(3) -0.0003(2) 0.0043(2) 0.0057(2)
Sn5 0.0401(3) 0.0340(3) 0.0316(3) 0.0019(2) 0.0131(3) 0.0098(2)
Sn6 0.0300(3) 0.0324(3) 0.0330(3) 0.0029(2) 0.0062(2) 0.0047(2)
Sn7 0.0372(3) 0.0354(3) 0.0296(3) 0.0025(2) 0.0078(2) 0.0061(2)
Sn8 0.0363(3) 0.0323(3) 0.0359(3) 0.0034(2) 0.0119(3) 0.0091(2)
Sn9 0.0371(3) 0.0315(3) 0.0328(3) 0.0050(2) 0.0096(2) 0.0101(2)
Sn10 0.0340(3) 0.0304(3) 0.0367(3) 0.0031(2) 0.0089(2) 0.0048(2)
K1 0.0386(15) 0.0308(14) 0.0625(18) 0.0133(12) 0.0203(13) 0.0121(11)
K2 0.113(3) 0.072(2) 0.064(2) -0.0339(19) -0.010(2) 0.017(2)
K3 0.0393(12) 0.0861(17) 0.0674(15) 0.0067(13) 0.0090(11) 0.0192(11)
Si2 0.0300(12) 0.0275(12) 0.0411(13) 0.0029(10) 0.0096(10) 0.0071(9)
Si4 0.0515(15) 0.0378(14) 0.0399(14) -0.0043(11) -0.0039(12) 0.0106(11)
Si6 0.0337(13) 0.0404(14) 0.0400(14) 0.0063(11) 0.0036(11) -0.0067(10)
Si9 0.0490(14) 0.0337(13) 0.0308(12) 0.0037(10) 0.0093(11) 0.0124(11)
Si21 0.0355(13) 0.0350(13) 0.0516(15) 0.0016(11) 0.0105(11) 0.0137(10)
Si22 0.0424(15) 0.0405(15) 0.0656(18) 0.0065(13) 0.0088(13) -0.0047(11)
Si23 0.0382(13) 0.0380(13) 0.0373(13) 0.0065(10) 0.0134(10) 0.0152(10)
Si41 0.173(4) 0.062(2) 0.0361(17) -0.0065(15) -0.016(2) 0.054(2)
Si42 0.0520(19) 0.060(2) 0.128(3) -0.033(2) 0.014(2) -0.0106(15)
Si43 0.0599(18) 0.0547(17) 0.0534(17) -0.0134(14) -0.0032(14) 0.0215(14)
Si61 0.0370(13) 0.0364(13) 0.0375(13) 0.0048(10) 0.0057(10) 0.0058(10)
Si62 0.036(3) 0.038(4) 0.051(3) -0.001(3) 0.013(2) 0.008(3)
Si63 0.024(3) 0.030(3) 0.053(5) 0.003(3) 0.006(3) 0.005(2)
Si64 0.031(3) 0.074(6) 0.050(4) 0.016(4) 0.016(3) 0.004(3)
Si65 0.039(4) 0.038(4) 0.054(5) 0.008(4) 0.010(3) -0.003(3)
Si91 0.106(3) 0.0594(19) 0.0438(17) 0.0061(14) -0.0171(17) 0.0065(18)
Si92 0.077(2) 0.0481(16) 0.0569(17) 0.0079(13) 0.0374(16) 0.0132(14)
Si93 0.0433(14) 0.0372(13) 0.0439(14) 0.0035(11) 0.0131(11) 0.0169(11)
O301 0.071(6) 0.144(10) 0.128(9) 0.051(7) 0.013(6) 0.032(6)
O304 0.080(6) 0.120(8) 0.117(8) 0.032(6) 0.034(6) 0.005(6)
O307 0.124(9) 0.130(8) 0.122(8) 0.044(7) 0.064(7) 0.064(7)
O310 0.065(6) 0.225(13) 0.096(7) 0.062(8) 0.032(6) 0.071(7)
O313 0.101(8) 0.139(9) 0.074(6) -0.022(6) 0.018(5) 0.010(7)
O316 0.093(7) 0.123(8) 0.121(8) 0.003(7) 0.009(6) 0.042(6)
C211 0.044(5) 0.058(6) 0.063(6) 0.016(5) 0.011(5) 0.025(5)
C212 0.050(6) 0.039(6) 0.093(8) -0.012(5) 0.009(6) 0.006(4)
C213 0.052(6) 0.056(6) 0.051(6) 0.003(5) 0.018(5) 0.029(5)
C214 0.126(10) 0.186(13) 0.058(7) 0.038(8) 0.042(7) 0.099(10)
C215 0.071(9) 0.163(15) 0.119(12) -0.040(10) 0.061(9) -0.018(9)
C216 0.138(13) 0.093(10) 0.125(12) -0.003(9) 0.069(10) 0.064(9)
C221 0.049(7) 0.072(8) 0.092(9) -0.007(6) -0.022(6) -0.007(5)
C222 0.086(9) 0.036(6) 0.120(11) -0.018(6) 0.006(8) -0.003(6)
C223 0.085(9) 0.104(10) 0.096(10) 0.025(8) 0.030(8) -0.031(8)
C231 0.074(7) 0.057(6) 0.055(6) 0.020(5) 0.031(5) 0.025(5)
C232 0.070(7) 0.072(7) 0.047(6) 0.017(5) 0.016(5) 0.045(6)
C233 0.054(6) 0.068(7) 0.047(6) 0.009(5) -0.001(5) 0.007(5)
C302 0.031(6) 0.145(13) 0.122(12) 0.036(10) -0.003(7) 0.029(7)
C303 0.086(10) 0.142(14) 0.163(15) 0.111(12) 0.068(10) 0.061(10)
C305 0.099(11) 0.083(10) 0.085(9) 0.003(7) 0.040(8) -0.027(8)
C306 0.064(9) 0.22(2) 0.075(10) -0.025(11) 0.018(8) -0.059(11)
C308 0.073(10) 0.179(17) 0.158(15) 0.131(14) 0.047(10) 0.068(11)
C309 0.166(17) 0.126(14) 0.146(15) 0.053(12) 0.023(13) 0.123(14)
C311 0.053(9) 0.26(2) 0.073(10) 0.033(12) 0.004(7) 0.057(12)
C312 0.060(9) 0.209(19) 0.106(12) 0.005(12) 0.017(8) 0.072(11)
C314 0.110(13) 0.129(14) 0.085(11) -0.050(10) 0.011(9) -0.016(11)
C315 0.076(10) 0.143(14) 0.091(10) -0.034(10) 0.014(8) 0.009(9)
C317 0.065(10) 0.22(2) 0.167(18) 0.074(16) 0.011(11) 0.031(12)
C318 0.093(12) 0.115(13) 0.20(2) 0.038(13) 0.021(12) 0.073(10)
C319 0.176(16) 0.42(3) 0.21(2) 0.017(19) -0.012(15) -0.006(16)
C320 0.117(10) 0.37(2) 0.099(11) 0.059(12) 0.042(9) -0.005(11)
C321 0.116(11) 0.36(2) 0.141(14) 0.051(12) 0.033(9) -0.009(11)
C322 0.110(11) 0.38(2) 0.128(14) 0.038(12) 0.044(9) -0.011(11)
C323 0.082(9) 0.38(2) 0.115(12) 0.041(12) 0.057(8) -0.012(10)
C324 0.105(10) 0.40(2) 0.117(12) 0.036(12) 0.067(9) 0.006(11)
C325 0.100(10) 0.39(2) 0.119(13) 0.050(12) 0.059(8) 0.002(11)
C411 0.35(3) 0.21(2) 0.084(11) -0.007(12) -0.033(15) 0.23(2)
C412 0.31(3) 0.094(11) 0.056(9) 0.029(8) 0.012(12) -0.024(14)
C413 0.216(18) 0.096(11) 0.056(8) -0.033(7) -0.048(10) 0.060(11)
C421 0.074(9) 0.085(10) 0.189(17) -0.061(10) 0.015(10) -0.025(7)
C422 0.094(12) 0.094(13) 0.118(14) 0.046(11) 0.045(10) 0.007(10)
C423 0.072(11) 0.069(10) 0.122(15) 0.000(10) 0.026(10) 0.005(8)
C424 0.10(2) 0.09(2) 0.11(2) -0.006(17) 0.031(17) -0.001(17)
C425 0.10(2) 0.11(2) 0.12(3) -0.006(18) 0.029(18) 0.012(17)
C431 0.071(12) 0.079(12) 0.069(11) 0.000(9) 0.016(9) 0.040(10)
C432 0.068(12) 0.085(13) 0.116(15) 0.012(12) 0.043(11) 0.007(10)
C433 0.053(9) 0.050(8) 0.053(7) -0.009(6) 0.016(6) 0.012(7)
C434 0.088(13) 0.059(11) 0.089(13) -0.012(10) 0.008(11) 0.007(10)
C435 0.099(14) 0.087(13) 0.067(12) -0.015(10) 0.016(11) 0.037(11)
C436 0.084(13) 0.067(14) 0.080(14) 0.006(10) 0.025(11) 0.029(11)
C437 0.064(14) 0.072(15) 0.106(18) -0.015(13) -0.012(13) 0.037(12)
C438 0.110(18) 0.100(17) 0.069(15) 0.000(13) 0.006(14) 0.038(15)
C439 0.056(10) 0.049(8) 0.051(8) -0.012(7) 0.016(7) 0.008(8)
C440 0.087(15) 0.069(16) 0.083(16) -0.013(13) 0.032(12) 0.040(13)
C441 0.095(17) 0.066(15) 0.073(16) -0.027(13) 0.016(13) 0.014(13)
C442 0.107(17) 0.098(17) 0.087(16) -0.028(13) 0.039(13) 0.057(14)
C611 0.059(7) 0.068(7) 0.058(6) 0.013(5) -0.006(5) 0.017(5)
C612 0.077(7) 0.057(6) 0.039(6) -0.002(5) -0.002(5) 0.011(5)
C613 0.050(5) 0.044(5) 0.038(5) 0.009(4) 0.008(4) 0.008(4)
C621 0.062(14) 0.095(19) 0.068(15) 0.010(13) -0.008(11) 0.043(13)
C622 0.053(12) 0.086(17) 0.043(12) -0.007(12) 0.012(9) 0.032(12)
C623 0.086(12) 0.050(10) 0.076(14) -0.023(11) 0.040(12) 0.027(9)
C631 0.021(10) 0.090(18) 0.076(17) 0.041(14) 0.000(10) -0.003(10)
C632 0.018(11) 0.042(10) 0.056(12) -0.004(9) 0.011(10) -0.004(10)
C633 0.032(9) 0.034(10) 0.053(12) -0.001(8) -0.007(9) 0.005(7)
C634 0.047(14) 0.086(18) 0.074(16) 0.025(13) -0.033(12) -0.004(12)
C635 0.045(12) 0.090(17) 0.093(18) -0.012(14) 0.017(12) 0.002(11)
C636 0.031(10) 0.039(12) 0.14(2) -0.004(12) -0.012(12) -0.012(8)
C641 0.026(11) 0.16(3) 0.086(18) -0.004(17) 0.021(12) 0.000(13)
C642 0.12(2) 0.10(2) 0.046(14) 0.025(14) 0.033(14) 0.058(18)
C643 0.060(15) 0.076(18) 0.057(14) 0.012(13) 0.028(11) 0.022(13)
C644 0.081(19) 0.17(3) 0.10(2) -0.04(2) 0.037(17) 0.056(19)
C645 0.24(4) 0.10(2) 0.08(2) 0.036(17) 0.06(2) 0.11(3)
C646 0.093(13) 0.071(12) 0.098(16) -0.024(13) 0.028(14) 0.023(10)
C651 0.038(14) 0.047(10) 0.050(13) 0.002(9) -0.002(11) 0.001(12)
C652 0.053(15) 0.053(15) 0.11(2) 0.055(15) 0.006(14) -0.002(11)
C653 0.050(14) 0.047(14) 0.10(2) -0.001(13) -0.003(14) -0.014(11)
C911 0.17(2) 0.103(16) 0.041(11) -0.020(11) -0.027(13) 0.008(15)
C912 0.086(16) 0.18(2) 0.060(13) -0.027(15) -0.002(12) -0.013(15)
C913 0.059(11) 0.094(14) 0.053(11) 0.004(10) -0.010(9) 0.020(10)
C914 0.12(2) 0.16(3) 0.09(2) -0.01(2) 0.042(19) 0.03(2)
C915 0.048(14) 0.10(2) 0.084(18) 0.015(16) -0.008(13) 0.027(14)
C916 0.10(2) 0.089(19) 0.10(2) 0.018(16) -0.023(17) 0.018(16)
C921 0.076(7) 0.078(7) 0.043(6) 0.012(5) 0.015(5) 0.038(6)
C922 0.044(6) 0.089(8) 0.055(6) 0.006(6) 0.016(5) 0.004(5)
C923 0.108(10) 0.071(8) 0.074(8) 0.017(7) 0.052(8) 0.009(7)
C924 0.183(16) 0.109(11) 0.079(9) 0.049(8) 0.041(10) 0.076(11)
C925 0.099(10) 0.058(7) 0.103(10) -0.009(7) 0.045(8) -0.009(7)
C926 0.155(15) 0.092(10) 0.158(15) 0.025(10) 0.122(13) -0.003(10)
C931 0.079(7) 0.044(6) 0.078(7) 0.016(5) 0.027(6) 0.037(5)
C932 0.059(6) 0.048(6) 0.052(6) -0.011(5) 0.010(5) 0.008(5)
C933 0.042(5) 0.070(7) 0.063(7) 0.007(5) 0.016(5) 0.011(5)
C326 0.233(15) 0.184(19) 0.158(14) 0.040(13) 0.003(11) -0.035(12)
C327 0.219(14) 0.161(14) 0.122(10) 0.018(9) 0.039(9) -0.003(10)
C328 0.214(14) 0.142(13) 0.108(10) 0.015(9) 0.043(9) -0.010(11)
C329 0.222(14) 0.173(16) 0.135(12) 0.018(11) 0.043(9) 0.002(11)
C330 0.205(14) 0.176(16) 0.129(12) 0.013(10) 0.028(10) 0.015(11)
C331 0.221(15) 0.202(16) 0.148(12) -0.008(11) 0.029(10) 0.023(12)
C332 0.206(14) 0.121(12) 0.109(10) 0.022(8) 0.038(8) 0.005(10)

loop_
_atom_type_symbol
_atom_type_description
_atom_type_scat_dispersion_real
_atom_type_scat_dispersion_imag
_atom_type_scat_source
C C 0.0033 0.0016 'International Tables Vol C Tables 4.2.6.8 and 6.1.1.4'
H H 0.0000 0.0000 'International Tables Vol C Tables 4.2.6.8 and 6.1.1.4'
K K 0.2009 0.2494 'International Tables Vol C Tables 4.2.6.8 and 6.1.1.4'
O O 0.0106 0.0060 'International Tables Vol C Tables 4.2.6.8 and 6.1.1.4'
Si Si 0.0817 0.0704 'International Tables Vol C Tables 4.2.6.8 and 6.1.1.4'
Sn Sn -0.6537 1.4246 'International Tables Vol C Tables 4.2.6.8 and 6.1.1.4'

loop_
_geom_angle_atom_site_label_1
_geom_angle_atom_site_label_2
_geom_angle_atom_site_label_3
_geom_angle
_geom_angle_site_symmetry_1
_geom_angle_site_symmetry_3
_geom_angle_publ_flag
Sn2 Sn1 Sn6 105.05(3) . . ?
Sn2 Sn1 Sn7 57.924(19) . . ?
Sn2 Sn1 K1 119.20(2) . . ?
Sn4 Sn1 Sn2 77.22(2) . . ?
Sn4 Sn1 Sn6 76.80(2) . . ?
Sn4 Sn1 Sn7 97.22(2) . . ?
Sn4 Sn1 K1 151.29(2) . . ?
Sn6 Sn1 Sn7 57.712(19) . . ?
Sn6 Sn1 K1 116.65(2) . . ?
Sn7 Sn1 K1 111.43(2) . . ?
Sn1 Sn2 Sn3 101.96(2) . . ?
Sn1 Sn2 Sn7 66.48(2) . . ?
Sn1 Sn2 Sn8 111.02(2) . . ?
Sn3 Sn2 Sn8 63.770(19) . . ?
Sn7 Sn2 Sn3 111.43(2) . . ?
Sn7 Sn2 Sn8 60.537(19) . . ?
Si2 Sn2 Sn1 121.23(5) . . ?
Si2 Sn2 Sn3 134.49(5) . . ?
Si2 Sn2 Sn7 99.21(5) . . ?
Si2 Sn2 Sn8 108.23(5) . . ?
Sn2 Sn3 Sn8 58.16(2) . . ?
Sn4 Sn3 Sn2 75.33(2) . . ?
Sn4 Sn3 Sn8 95.71(2) . . ?
Sn4 Sn3 Sn9 72.99(2) . . ?
Sn9 Sn3 Sn2 103.83(2) . . ?
Sn9 Sn3 Sn8 58.74(2) . . ?
Sn1 Sn4 Sn3 105.46(2) . . ?
Sn1 Sn4 Sn5 104.83(2) . . ?
Sn3 Sn4 Sn5 107.94(3) . . ?
Si4 Sn4 Sn1 111.32(6) . . ?
Si4 Sn4 Sn3 111.20(6) . . ?
Si4 Sn4 Sn5 115.44(6) . . ?
Sn4 Sn5 Sn6 75.40(2) . . ?
Sn4 Sn5 Sn9 73.03(2) . . ?
Sn4 Sn5 Sn10 94.74(2) . . ?
Sn6 Sn5 Sn10 57.22(2) . . ?
Sn9 Sn5 Sn6 102.32(2) . . ?
Sn9 Sn5 Sn10 57.330(18) . . ?
Sn1 Sn6 Sn5 102.78(2) . . ?
Sn1 Sn6 Sn7 66.54(2) . . ?
Sn1 Sn6 Sn10 112.26(3) . . ?
Sn5 Sn6 Sn7 114.02(2) . . ?
Sn5 Sn6 Sn10 66.459(19) . . ?
Sn7 Sn6 Sn10 60.895(19) . . ?
Si6 Sn6 Sn1 123.88(5) . . ?
Si6 Sn6 Sn5 130.25(5) . . ?
Si6 Sn6 Sn7 100.68(6) . . ?
Si6 Sn6 Sn10 105.57(6) . . ?
Sn1 Sn7 K2 160.774(19) . . ?
Sn2 Sn7 Sn1 55.598(18) . . ?
Sn2 Sn7 Sn8 59.87(2) . . ?
Sn2 Sn7 Sn10 106.32(2) . . ?
Sn2 Sn7 K2 113.31(2) . . ?
Sn6 Sn7 Sn1 55.748(18) . . ?
Sn6 Sn7 Sn2 101.50(2) . . ?
Sn6 Sn7 Sn8 104.92(2) . . ?
Sn6 Sn7 Sn10 59.56(2) . . ?
Sn6 Sn7 K2 118.897(19) . . ?
Sn8 Sn7 Sn1 102.27(2) . . ?
Sn8 Sn7 Sn10 59.94(2) . . ?
Sn8 Sn7 K2 59.804(16) . . ?
Sn10 Sn7 Sn1 102.93(2) . . ?
Sn10 Sn7 K2 63.160(17) . . ?
Sn2 Sn8 Sn3 58.07(2) . . ?
Sn2 Sn8 Sn7 59.59(2) . . ?
Sn2 Sn8 Sn9 102.52(2) . . ?
Sn2 Sn8 Sn10 106.22(2) . . ?
Sn2 Sn8 K2 125.47(2) . . ?
Sn3 Sn8 K2 174.06(2) . . ?
Sn7 Sn8 Sn3 106.17(2) . . ?
Sn7 Sn8 K2 74.08(2) . . ?
Sn9 Sn8 Sn3 57.16(2) . . ?
Sn9 Sn8 Sn7 105.44(2) . . ?
Sn9 Sn8 Sn10 59.313(18) . . ?
Sn9 Sn8 K2 116.94(2) . . ?
Sn10 Sn8 Sn3 105.86(2) . . ?
Sn10 Sn8 Sn7 60.09(2) . . ?
Sn10 Sn8 K2 68.953(17) . . ?
Sn3 Sn9 Sn8 64.101(19) . . ?
Sn3 Sn9 Sn10 112.39(2) . . ?
Sn5 Sn9 Sn3 106.03(3) . . ?
Sn5 Sn9 Sn8 113.23(2) . . ?
Sn5 Sn9 Sn10 66.64(2) . . ?
Sn10 Sn9 Sn8 60.49(2) . . ?
Si9 Sn9 Sn3 126.76(6) . . ?
Si9 Sn9 Sn5 123.37(6) . . ?
Si9 Sn9 Sn8 107.61(5) . . ?
Si9 Sn9 Sn10 104.88(5) . . ?
Sn5 Sn10 K2 167.57(2) . . ?
Sn6 Sn10 Sn5 56.324(19) . . ?
Sn6 Sn10 Sn7 59.546(19) . . ?
Sn6 Sn10 Sn8 104.94(2) . . ?
Sn6 Sn10 K2 126.55(2) . . ?
Sn7 Sn10 Sn5 104.92(2) . . ?
Sn7 Sn10 K2 71.48(2) . . ?
Sn8 Sn10 Sn5 104.69(2) . . ?
Sn8 Sn10 Sn7 59.974(18) . . ?
Sn8 Sn10 K2 63.052(15) . . ?
Sn9 Sn10 Sn5 56.031(19) . . ?
Sn9 Sn10 Sn6 100.56(2) . . ?
Sn9 Sn10 Sn7 106.03(2) . . ?
Sn9 Sn10 Sn8 60.20(2) . . ?
Sn9 Sn10 K2 112.83(2) . . ?
Sn1 K1 Sn1 180.0 2_675 . ?
C232 K1 Sn1 104.90(17) 2_675 . ?
C232 K1 Sn1 75.10(17) 2_675 2_675 ?
C232 K1 C613 92.8(3) 2_675 2_675 ?
C613 K1 Sn1 77.59(15) 2_675 2_675 ?
C613 K1 Sn1 102.41(15) 2_675 . ?
Sn7 K2 Sn7 180.0 2_665 . ?
Sn8 K2 Sn7 46.117(13) 2_665 2_665 ?
Sn8 K2 Sn7 133.882(13) . 2_665 ?
Sn8 K2 Sn7 46.117(13) . . ?
Sn8 K2 Sn7 133.884(13) 2_665 . ?
Sn8 K2 Sn8 180.0 . 2_665 ?
Sn8 K2 Sn10 132.005(15) 2_665 . ?
Sn8 K2 Sn10 132.004(16) . 2_665 ?
Sn8 K2 Sn10 47.995(15) . . ?
Sn8 K2 Sn10 47.995(15) 2_665 2_665 ?
Sn10 K2 Sn7 134.640(12) 2_665 . ?
Sn10 K2 Sn7 134.640(12) . 2_665 ?
Sn10 K2 Sn7 45.360(12) . . ?
Sn10 K2 Sn7 45.360(12) 2_665 2_665 ?
Sn10 K2 Sn10 180.0 2_665 . ?
O301 K3 O316 58.6(3) . . ?
O301 K3 C303 40.5(3) . . ?
O301 K3 C308 137.1(4) . . ?
O301 K3 C317 40.4(4) . . ?
O301 K3 C323 81.6(3) . . ?
O301 K3 C324 105.6(3) . . ?
O304 K3 O301 59.7(3) . . ?
O304 K3 O313 167.1(3) . . ?
O304 K3 O316 116.2(3) . . ?
O304 K3 C303 20.2(3) . . ?
O304 K3 C308 77.5(4) . . ?
O304 K3 C317 100.0(4) . . ?
O304 K3 C323 82.8(3) . . ?
O304 K3 C324 93.1(3) . . ?
O307 K3 O301 118.9(4) . . ?
O307 K3 O304 59.5(3) . . ?
O307 K3 O313 122.9(4) . . ?
O307 K3 O316 170.8(3) . . ?
O307 K3 C303 78.4(3) . . ?
O307 K3 C308 20.8(3) . . ?
O307 K3 C317 159.1(4) . . ?
O307 K3 C323 84.9(4) . . ?
O307 K3 C324 71.5(3) . . ?
O310 K3 O301 167.6(3) . . ?
O310 K3 O304 119.7(4) . . ?
O310 K3 O307 63.6(4) . . ?
O310 K3 O313 59.6(4) . . ?
O310 K3 O316 116.8(4) . . ?
O310 K3 C303 139.9(4) . . ?
O310 K3 C308 43.3(4) . . ?
O310 K3 C317 137.1(4) . . ?
O310 K3 C323 110.8(4) . . ?
O310 K3 C324 86.7(3) . . ?
O313 K3 O301 117.8(4) . . ?
O313 K3 O316 59.3(3) . . ?
O313 K3 C303 157.8(3) . . ?
O313 K3 C308 102.9(4) . . ?
O313 K3 C317 78.0(4) . . ?
O313 K3 C323 109.8(3) . . ?
O313 K3 C324 99.7(3) . . ?
O316 K3 C303 98.7(3) . . ?
O316 K3 C308 156.4(3) . . ?
O316 K3 C317 20.8(3) . . ?
O316 K3 C323 102.9(4) . . ?
O316 K3 C324 117.5(3) . . ?
C303 K3 C317 80.8(4) . . ?
C308 K3 C303 97.3(4) . . ?
C308 K3 C317 173.1(4) . . ?
C323 K3 C303 76.1(3) . . ?
C323 K3 C308 97.7(4) . . ?
C323 K3 C317 88.3(5) . . ?
C323 K3 C324 24.16(7) . . ?
C324 K3 C303 93.2(3) . . ?
C324 K3 C308 78.7(3) . . ?
C324 K3 C317 108.0(4) . . ?
Si21 Si2 Sn2 111.32(10) . . ?
Si21 Si2 Si23 113.60(12) . . ?
Si22 Si2 Sn2 99.34(11) . . ?
Si22 Si2 Si21 114.69(13) . . ?
Si22 Si2 Si23 107.47(12) . . ?
Si23 Si2 Sn2 109.41(10) . . ?
Si41 Si4 Sn4 104.35(12) . . ?
Si41 Si4 Si42 111.21(19) . . ?
Si41 Si4 Si43 114.94(17) . . ?
Si42 Si4 Sn4 106.33(13) . . ?
Si42 Si4 Si43 113.29(16) . . ?
Si43 Si4 Sn4 105.76(11) . . ?
Si61 Si6 Sn6 111.17(10) . . ?
Si61 Si6 Si62 105.48(19) . . ?
Si61 Si6 Si65 101.9(2) . . ?
Si62 Si6 Sn6 97.60(16) . . ?
Si63 Si6 Sn6 112.93(19) . . ?
Si63 Si6 Si61 115.8(2) . . ?
Si63 Si6 Si62 112.2(3) . . ?
Si64 Si6 Sn6 106.48(19) . . ?
Si64 Si6 Si61 118.4(2) . . ?
Si64 Si6 Si65 106.8(3) . . ?
Si65 Si6 Sn6 112.0(2) . . ?
Si91 Si9 Sn9 99.33(11) . . ?
Si91 Si9 Si92 111.55(15) . . ?
Si92 Si9 Sn9 106.11(11) . . ?
Si93 Si9 Sn9 113.16(11) . . ?
Si93 Si9 Si91 108.88(15) . . ?
Si93 Si9 Si92 116.49(13) . . ?
C211 Si21 Si2 108.9(3) . . ?
C211 Si21 C212 107.8(5) . . ?
C211 Si21 C213 108.2(4) . . ?
C212 Si21 Si2 107.6(3) . . ?
C212 Si21 C213 108.7(5) . . ?
C213 Si21 Si2 115.4(3) . . ?
C221 Si22 Si2 109.9(3) . . ?
C222 Si22 Si2 109.8(4) . . ?
C222 Si22 C221 106.4(6) . . ?
C223 Si22 Si2 115.4(4) . . ?
C223 Si22 C221 108.7(6) . . ?
C223 Si22 C222 106.3(6) . . ?
C231 Si23 Si2 115.1(3) . . ?
C232 Si23 Si2 108.9(3) . . ?
C232 Si23 C231 106.0(4) . . ?
C233 Si23 Si2 113.1(3) . . ?
C233 Si23 C231 106.2(5) . . ?
C233 Si23 C232 107.0(5) . . ?
C411 Si41 Si4 108.6(6) . . ?
C411 Si41 C413 105.9(8) . . ?
C412 Si41 Si4 111.5(5) . . ?
C412 Si41 C411 109.1(10) . . ?
C412 Si41 C413 107.3(8) . . ?
C413 Si41 Si4 114.3(5) . . ?
C421 Si42 Si4 114.1(5) . . ?
C421 Si42 C422 102.1(9) . . ?
C421 Si42 C425 89.9(16) . . ?
C422 Si42 Si4 108.2(6) . . ?
C423 Si42 Si4 115.0(6) . . ?
C423 Si42 C421 112.0(8) . . ?
C423 Si42 C422 103.9(9) . . ?
C424 Si42 Si4 116.9(17) . . ?
C424 Si42 C421 123.6(18) . . ?
C424 Si42 C425 104(2) . . ?
C425 Si42 Si4 99.8(15) . . ?
C431 Si43 Si4 112.5(6) . . ?
C431 Si43 C432 105.7(10) . . ?
C431 Si43 C433 110.9(11) . . ?
C432 Si43 Si4 102.4(7) . . ?
C433 Si43 Si4 117.2(8) . . ?
C433 Si43 C432 107.1(10) . . ?
C437 Si43 Si4 115.4(8) . . ?
C437 Si43 C438 103.6(14) . . ?
C437 Si43 C439 109.3(14) . . ?
C438 Si43 Si4 101.9(9) . . ?
C439 Si43 Si4 123.2(12) . . ?
C439 Si43 C438 99.5(15) . . ?
C611 Si61 Si6 113.6(3) . . ?
C611 Si61 C613 107.5(4) . . ?
C612 Si61 Si6 111.5(3) . . ?
C612 Si61 C611 107.5(5) . . ?
C612 Si61 C613 105.8(4) . . ?
C613 Si61 Si6 110.7(3) . . ?
C621 Si62 Si6 118.0(8) . . ?
C621 Si62 C622 105.8(10) . . ?
C622 Si62 Si6 110.2(7) . . ?
C623 Si62 Si6 107.8(8) . . ?
C623 Si62 C621 104.6(12) . . ?
C623 Si62 C622 110.1(11) . . ?
C631 Si63 Si6 107.4(8) . . ?
C632 Si63 Si6 105.8(7) . . ?
C632 Si63 C631 107.9(11) . . ?
C632 Si63 C633 107.5(10) . . ?
C633 Si63 Si6 118.5(6) . . ?
C633 Si63 C631 109.2(9) . . ?
C641 Si64 Si6 111.0(8) . . ?
C641 Si64 C643 109.8(12) . . ?
C642 Si64 Si6 109.7(8) . . ?
C642 Si64 C641 107.6(12) . . ?
C642 Si64 C643 105.8(11) . . ?
C643 Si64 Si6 112.6(7) . . ?
C651 Si65 Si6 115.3(9) . . ?
C651 Si65 C652 109.6(12) . . ?
C651 Si65 C653 108.2(12) . . ?
C652 Si65 Si6 108.3(9) . . ?
C653 Si65 Si6 108.7(8) . . ?
C653 Si65 C652 106.4(12) . . ?
C911 Si91 Si9 109.3(7) . . ?
C911 Si91 C913 100.9(10) . . ?
C912 Si91 Si9 112.2(7) . . ?
C912 Si91 C911 112.2(13) . . ?
C912 Si91 C913 109.2(11) . . ?
C913 Si91 Si9 112.6(6) . . ?
C914 Si91 Si9 122.5(13) . . ?
C914 Si91 C915 104.6(16) . . ?
C914 Si91 C916 107.8(17) . . ?
C915 Si91 Si9 109.8(9) . . ?
C915 Si91 C916 95.9(14) . . ?
C916 Si91 Si9 112.7(10) . . ?
C921 Si92 Si9 105.8(4) . . ?
C921 Si92 C922 108.0(5) . . ?
C921 Si92 C923 110.3(5) . . ?
C922 Si92 Si9 110.0(3) . . ?
C923 Si92 Si9 117.4(4) . . ?
C923 Si92 C922 105.0(5) . . ?
C931 Si93 Si9 113.2(3) . . ?
C931 Si93 C933 106.7(5) . . ?
C932 Si93 Si9 108.7(3) . . ?
C932 Si93 C931 110.6(5) . . ?
C932 Si93 C933 107.2(4) . . ?
C933 Si93 Si9 110.2(3) . . ?
C302 O301 K3 114.4(8) . . ?
C302 O301 C318 113.6(12) . . ?
C318 O301 K3 118.8(9) . . ?
C303 O304 K3 112.2(11) . . ?
C303 O304 C305 113.9(11) . . ?
C305 O304 K3 114.2(8) . . ?
C306 O307 K3 113.0(10) . . ?
C308 O307 K3 111.2(11) . . ?
C308 O307 C306 120.9(14) . . ?
C309 O310 K3 114.0(9) . . ?
C311 O310 K3 123.3(10) . . ?
C311 O310 C309 111.6(13) . . ?
C312 O313 K3 111.5(9) . . ?
C314 O313 K3 116.4(9) . . ?
C314 O313 C312 116.6(14) . . ?
C315 O316 K3 113.4(9) . . ?
C317 O316 K3 108.8(11) . . ?
C317 O316 C315 116.0(14) . . ?
C214 C213 Si21 112.3(7) . . ?
C214 C213 C215 108.8(11) . . ?
C214 C213 C216 106.1(10) . . ?
C215 C213 Si21 110.8(7) . . ?
C215 C213 C216 107.8(9) . . ?
C216 C213 Si21 110.9(7) . . ?
O301 C302 C303 107.9(13) . . ?
O304 C303 K3 47.6(8) . . ?
O304 C303 C302 115.9(12) . . ?
C302 C303 K3 81.5(9) . . ?
O304 C305 C306 104.3(11) . . ?
O307 C306 C305 117.4(14) . . ?
O307 C308 K3 48.0(8) . . ?
O307 C308 C309 120.7(17) . . ?
C309 C308 K3 81.1(9) . . ?
C308 C309 O310 112.2(11) . . ?
O310 C311 C312 104.8(13) . . ?
O313 C312 C311 115.7(14) . . ?
O313 C314 C315 111.8(14) . . ?
O316 C315 C314 108.7(11) . . ?
O316 C317 K3 50.4(9) . . ?
O316 C317 C318 115.5(17) . . ?
C318 C317 K3 85.1(11) . . ?
O301 C318 C317 106.9(14) . . ?
C321 C320 C319 121.2 . . ?
C321 C320 C325 117.9 . . ?
C325 C320 C319 120.9 . . ?
C322 C321 C320 121.6 . . ?
C321 C322 C323 119.6 . . ?
C322 C323 K3 88.7(5) . . ?
C324 C323 K3 79.1(5) . . ?
C324 C323 C322 119.6 . . ?
C323 C324 K3 76.8(4) . . ?
C325 C324 K3 90.4(3) . . ?
C325 C324 C323 120.5 . . ?
C324 C325 C320 120.8 . . ?
C434 C433 Si43 107.1(16) . . ?
C434 C433 C436 107(2) . . ?
C435 C433 Si43 115.3(18) . . ?
C435 C433 C434 110(2) . . ?
C435 C433 C436 110(2) . . ?
C436 C433 Si43 107.1(18) . . ?
C440 C439 Si43 116(3) . . ?
C440 C439 C441 107(3) . . ?
C440 C439 C442 116(3) . . ?
C441 C439 Si43 109(2) . . ?
C442 C439 Si43 105(2) . . ?
C442 C439 C441 103(3) . . ?
C634 C633 Si63 110.7(14) . . ?
C634 C633 C635 110.4(18) . . ?
C634 C633 C636 107.7(17) . . ?
C635 C633 Si63 111.2(13) . . ?
C635 C633 C636 108.4(17) . . ?
C636 C633 Si63 108.3(11) . . ?
C644 C643 Si64 111.0(18) . . ?
C644 C643 C645 106(2) . . ?
C645 C643 Si64 107.2(18) . . ?
C646 C643 Si64 115.3(19) . . ?
C646 C643 C644 107(2) . . ?
C646 C643 C645 110(3) . . ?
C924 C923 Si92 108.3(9) . . ?
C925 C923 Si92 108.8(8) . . ?
C925 C923 C924 111.6(11) . . ?
C925 C923 C926 109.6(11) . . ?
C926 C923 Si92 107.8(9) . . ?
C926 C923 C924 110.6(11) . . ?
C328 C327 C326 121.0 . . ?
C332 C327 C326 121.1 . . ?
C332 C327 C328 118.0 . . ?
C329 C328 C327 120.7 . . ?
C328 C329 C330 120.5 . . ?
C329 C330 C331 119.6 . . ?
C332 C331 C330 119.6 . . ?
C331 C332 C327 121.6 . . ?

loop_
_geom_bond_atom_site_label_1
_geom_bond_atom_site_label_2
_geom_bond_distance
_geom_bond_site_symmetry_2
_geom_bond_publ_flag
Sn1 Sn2 2.9212(9) . ?
Sn1 Sn4 2.8744(9) . ?
Sn1 Sn6 2.9250(8) . ?
Sn1 Sn7 3.2463(9) . ?
Sn1 K1 3.4843(7) . ?
Sn2 Sn3 3.0057(9) . ?
Sn2 Sn7 3.0000(9) . ?
Sn2 Sn8 3.0085(9) . ?
Sn2 Si2 2.697(2) . ?
Sn3 Sn4 2.9124(9) . ?
Sn3 Sn8 3.1768(9) . ?
Sn3 Sn9 2.9671(9) . ?
Sn4 Sn5 2.9297(9) . ?
Sn4 Si4 2.641(2) . ?
Sn5 Sn6 2.9616(9) . ?
Sn5 Sn9 2.9474(8) . ?
Sn5 Sn10 3.2626(9) . ?
Sn6 Sn7 2.9916(9) . ?
Sn6 Sn10 2.9919(9) . ?
Sn6 Si6 2.673(2) . ?
Sn7 Sn8 3.0286(8) . ?
Sn7 Sn10 3.0321(9) . ?
Sn7 K2 4.0407(9) . ?
Sn8 Sn9 3.0187(9) . ?
Sn8 Sn10 3.0274(9) . ?
Sn8 K2 3.6317(7) . ?
Sn9 Sn10 2.9916(9) . ?
Sn9 Si9 2.675(2) . ?
Sn10 K2 3.8023(7) . ?
K1 Sn1 3.4843(7) 2_675 ?
K1 C232 3.100(9) 2_675 ?
K1 C613 3.145(8) 2_675 ?
K2 Sn7 4.0407(9) 2_665 ?
K2 Sn8 3.6318(7) 2_665 ?
K2 Sn10 3.8023(7) 2_665 ?
K3 O301 2.825(9) . ?
K3 O304 2.816(10) . ?
K3 O307 2.799(10) . ?
K3 O310 2.700(8) . ?
K3 O313 2.817(10) . ?
K3 O316 2.875(10) . ?
K3 C303 3.529(17) . ?
K3 C308 3.509(16) . ?
K3 C317 3.53(2) . ?
K3 C323 3.288(10) . ?
K3 C324 3.316(13) . ?
Si2 Si21 2.352(3) . ?
Si2 Si22 2.344(3) . ?
Si2 Si23 2.357(3) . ?
Si4 Si41 2.335(4) . ?
Si4 Si42 2.351(4) . ?
Si4 Si43 2.351(4) . ?
Si6 Si61 2.352(3) . ?
Si6 Si62 2.473(6) . ?
Si6 Si63 2.289(7) . ?
Si6 Si64 2.215(7) . ?
Si6 Si65 2.456(9) . ?
Si9 Si91 2.343(4) . ?
Si9 Si92 2.377(4) . ?
Si9 Si93 2.339(3) . ?
Si21 C211 1.880(9) . ?
Si21 C212 1.891(9) . ?
Si21 C213 1.915(9) . ?
Si22 C221 1.874(10) . ?
Si22 C222 1.865(11) . ?
Si22 C223 1.858(11) . ?
Si23 C231 1.881(9) . ?
Si23 C232 1.879(9) . ?
Si23 C233 1.862(9) . ?
Si41 C411 1.886(15) . ?
Si41 C412 1.837(18) . ?
Si41 C413 1.887(11) . ?
Si42 C421 1.848(12) . ?
Si42 C422 1.965(19) . ?
Si42 C423 1.819(18) . ?
Si42 C424 1.65(5) . ?
Si42 C425 2.05(5) . ?
Si43 C431 1.793(19) . ?
Si43 C432 1.97(2) . ?
Si43 C433 1.90(3) . ?
Si43 C437 1.78(3) . ?
Si43 C438 2.08(3) . ?
Si43 C439 1.89(4) . ?
Si61 C611 1.878(9) . ?
Si61 C612 1.856(10) . ?
Si61 C613 1.883(8) . ?
Si62 C621 1.865(18) . ?
Si62 C622 1.89(2) . ?
Si62 C623 1.86(3) . ?
Si63 C631 1.91(2) . ?
Si63 C632 1.85(2) . ?
Si63 C633 1.908(17) . ?
Si64 C641 1.90(2) . ?
Si64 C642 1.88(2) . ?
Si64 C643 1.91(3) . ?
Si65 C651 1.87(2) . ?
Si65 C652 1.91(2) . ?
Si65 C653 1.90(2) . ?
Si91 C911 1.885(14) . ?
Si91 C912 1.829(15) . ?
Si91 C913 1.894(13) . ?
Si91 C914 1.846(16) . ?
Si91 C915 1.892(16) . ?
Si91 C916 1.901(16) . ?
Si92 C921 1.878(10) . ?
Si92 C922 1.912(10) . ?
Si92 C923 1.908(11) . ?
Si93 C931 1.881(9) . ?
Si93 C932 1.859(9) . ?
Si93 C933 1.886(9) . ?
O301 C302 1.374(16) . ?
O301 C318 1.395(16) . ?
O304 C303 1.315(14) . ?
O304 C305 1.388(14) . ?
O307 C306 1.353(15) . ?
O307 C308 1.334(14) . ?
O310 C309 1.488(17) . ?
O310 C311 1.314(17) . ?
O313 C312 1.400(14) . ?
O313 C314 1.333(17) . ?
O316 C315 1.356(15) . ?
O316 C317 1.327(16) . ?
C213 C214 1.487(14) . ?
C213 C215 1.510(15) . ?
C213 C216 1.530(14) . ?
C302 C303 1.467(18) . ?
C305 C306 1.46(2) . ?
C308 C309 1.42(2) . ?
C311 C312 1.52(2) . ?
C314 C315 1.546(19) . ?
C317 C318 1.46(2) . ?
C319 C320 1.5060 . ?
C320 C321 1.3921 . ?
C320 C325 1.3949 . ?
C321 C322 1.3776 . ?
C322 C323 1.3891 . ?
C323 C324 1.3823 . ?
C324 C325 1.3801 . ?
C433 C434 1.54(3) . ?
C433 C435 1.50(3) . ?
C433 C436 1.62(5) . ?
C439 C440 1.45(6) . ?
C439 C441 1.64(5) . ?
C439 C442 1.54(5) . ?
C633 C634 1.50(3) . ?
C633 C635 1.53(3) . ?
C633 C636 1.54(2) . ?
C643 C644 1.54(3) . ?
C643 C645 1.55(3) . ?
C643 C646 1.45(4) . ?
C923 C924 1.570(18) . ?
C923 C925 1.517(15) . ?
C923 C926 1.544(16) . ?
C326 C327 1.5059 . ?
C327 C328 1.3958 . ?
C327 C332 1.3927 . ?
C328 C329 1.3807 . ?
C329 C330 1.3812 . ?
C330 C331 1.3899 . ?
C331 C332 1.3779 . ?

loop_
_platon_squeeze_void_nr
_platon_squeeze_void_average_x
_platon_squeeze_void_average_y
_platon_squeeze_void_average_z
_platon_squeeze_void_volume
_platon_squeeze_void_count_electrons
_platon_squeeze_void_content
1 0.000 0.000 0.500 628 166 ' '
2 0.124 0.208 0.637 7 0 ' '
3 0.250 0.777 0.726 9 0 ' '
4 0.750 0.222 0.274 9 0 ' '
5 0.875 0.792 0.363 6 0 ' '
